data_1505084
loop_
_publ_author_name
'Shichibu, Y.'
'Negishi, Y.'
'Watanabe, T.'
'Chaki, N.K.'
'Kawaguchi, H.'
'Tsukuda, T.'

_publ_section_title
;
 Biicosahedral Gold Clusters [Au25(PPh3)10(SCnH2n+1)5Cl2]2+ (n = 2-18): A
 Stepping Stone to Cluster-Assembled Materials
;
_journal_issue 22
_journal_name_full 'Journal of Physical Chemistry C'
_journal_page_first 7845
_journal_paper_doi 10.1021/jp073101t
_journal_volume 111
_journal_year 2007
_chemical_formula_moiety 'C190 H175 Au25 Cl2 F12 P10 S5 Sb2'
_chemical_formula_sum 'C190 H175 Au25 Cl2 F12 P10 S5 Sb2'
_chemical_formula_weight 8394.86
_chemical_name_systematic
; 
 ? 
;
_space_group_IT_number 2
_symmetry_cell_setting triclinic
_symmetry_space_group_name_Hall '-P 1'
_symmetry_space_group_name_H-M 'P -1'
_atom_sites_solution_hydrogens geom
_atom_sites_solution_primary direct
_atom_sites_solution_secondary difmap
_audit_creation_method SHELXL-97
_cell_angle_alpha 89.77(2)
_cell_angle_beta 79.83(2)
_cell_angle_gamma 89.14(2)
_cell_formula_units_Z 2
_cell_length_a 16.530(6)
_cell_length_b 20.372(9)
_cell_length_c 31.649(9)
_cell_measurement_reflns_used 8802
_cell_measurement_temperature 93(2)
_cell_measurement_theta_max 27.4835
_cell_measurement_theta_min 3.0222
_cell_volume 10489(7)
_computing_cell_refinement 'CrystalClear (Rigaku Corp., 2000)'
_computing_data_collection 'CrystalClear (Rigaku Corp., 2000)'
_computing_data_reduction 'CrystalClear (Rigaku Corp., 2000)'
_computing_structure_refinement 'SHELXL-97 (Sheldrick, 1997)'
_computing_structure_solution 'SHELXS-97 (Sheldrick, 1990)'
_diffrn_ambient_temperature 93(2)
_diffrn_detector_area_resol_mean 14.7059
_diffrn_measured_fraction_theta_full 0.822
_diffrn_measured_fraction_theta_max 0.822
_diffrn_measurement_device_type 'Mercury CCD (2x2 bin mode)'
_diffrn_measurement_method \w
_diffrn_radiation_monochromator 'Graphite Monochromator'
_diffrn_radiation_source 'Rotating Anode'
_diffrn_radiation_type MoK\a
_diffrn_radiation_wavelength 0.71070
_diffrn_reflns_av_R_equivalents 0.0879
_diffrn_reflns_av_sigmaI/netI 0.1365
_diffrn_reflns_limit_h_max 19
_diffrn_reflns_limit_h_min -19
_diffrn_reflns_limit_k_max 24
_diffrn_reflns_limit_k_min -22
_diffrn_reflns_limit_l_max 36
_diffrn_reflns_limit_l_min -37
_diffrn_reflns_number 63625
_diffrn_reflns_theta_full 25.00
_diffrn_reflns_theta_max 25.00
_diffrn_reflns_theta_min 3.02
_exptl_absorpt_coefficient_mu 17.862
_exptl_absorpt_correction_T_max 0.4885
_exptl_absorpt_correction_T_min 0.2254
_exptl_absorpt_correction_type numerical
_exptl_crystal_colour 'Dark red'
_exptl_crystal_density_diffrn 2.658
_exptl_crystal_density_method 'not measured'
_exptl_crystal_description Prism
_exptl_crystal_F_000 7528
_exptl_crystal_size_max 0.17
_exptl_crystal_size_mid 0.06
_exptl_crystal_size_min 0.05
_refine_diff_density_max 4.246
_refine_diff_density_min -4.460
_refine_diff_density_rms 0.673
_refine_ls_extinction_method none
_refine_ls_goodness_of_fit_ref 1.077
_refine_ls_hydrogen_treatment constr
_refine_ls_matrix_type full
_refine_ls_number_parameters 655
_refine_ls_number_reflns 30375
_refine_ls_number_restraints 0
_refine_ls_restrained_S_all 1.077
_refine_ls_R_factor_all 0.2050
_refine_ls_R_factor_gt 0.1717
_refine_ls_shift/su_max 0.009
_refine_ls_shift/su_mean 0.000
_refine_ls_structure_factor_coef Fsqd
_refine_ls_weighting_details 'calc w=1/[\s^2^(Fo^2^)+(0.0201P)^2^+8171.9434P] where P=(Fo^2^+2Fc^2^)/3'
_refine_ls_weighting_scheme calc
_refine_ls_wR_factor_gt 0.3858
_refine_ls_wR_factor_ref 0.4029
_reflns_number_gt 20280
_reflns_number_total 30375
_reflns_threshold_expression >2sigma(I)
_cod_data_source_file jp073101tsi20070423_015327.cif
_cod_data_source_block au25c2_93k
_cod_depositor_comments
;
The following automatic conversions were performed:

'_exptl_absorpt_correction_type' value 'Numerical' changed to
'numerical' according to
/home/saulius/struct/CIF-dictionaries/cif_core.dic dictionary named
'cif_core.dic' version 2.4.1 from 2010-06-29.

Automatic conversion script
Id: cif_fix_values 1715 2011-07-08 13:25:40Z adriana 
;
_cod_original_sg_symbol_H-M P-1
_cod_database_code 1505084

loop_
_symmetry_equiv_pos_as_xyz
'x, y, z'
'-x, -y, -z'

loop_
_atom_site_label
_atom_site_type_symbol
_atom_site_fract_x
_atom_site_fract_y
_atom_site_fract_z
_atom_site_U_iso_or_equiv
_atom_site_adp_type
_atom_site_occupancy
_atom_site_symmetry_multiplicity
_atom_site_calc_flag
_atom_site_refinement_flags
Au1 Au 0.83792(17) -0.01380(14) 0.28596(9) 0.0346(6) Uani 1 1 d .
Au2 Au 0.99284(16) 0.05764(14) 0.26399(8) 0.0325(6) Uani 1 1 d .
Au3 Au 0.88775(16) 0.04730(14) 0.20006(8) 0.0314(6) Uani 1 1 d .
Au4 Au 0.71568(16) 0.05554(14) 0.24476(8) 0.0320(6) Uani 1 1 d .
Au5 Au 0.71516(15) 0.07630(14) 0.33693(8) 0.0315(6) Uani 1 1 d .
Au6 Au 0.88710(16) 0.07513(14) 0.34758(8) 0.0311(6) Uani 1 1 d .
Au7 Au 0.83941(15) 0.11725(13) 0.27404(8) 0.0272(6) Uani 1 1 d .
Au8 Au 0.95917(15) 0.18735(13) 0.30589(8) 0.0291(6) Uani 1 1 d .
Au9 Au 0.96718(15) 0.17057(14) 0.21528(8) 0.0303(6) Uani 1 1 d .
Au10 Au 0.79991(16) 0.16806(14) 0.19874(8) 0.0303(6) Uani 1 1 d .
Au11 Au 0.69000(15) 0.18488(13) 0.27956(8) 0.0302(6) Uani 1 1 d .
Au12 Au 0.78959(15) 0.19759(14) 0.34568(8) 0.0304(6) Uani 1 1 d .
Au13 Au 0.84134(15) 0.25521(13) 0.26339(8) 0.0273(6) Uani 1 1 d .
Au14 Au 0.96497(15) 0.33194(13) 0.29470(8) 0.0282(6) Uani 1 1 d .
Au15 Au 0.97033(16) 0.31383(13) 0.20393(8) 0.0294(6) Uani 1 1 d .
Au16 Au 0.80161(16) 0.31600(14) 0.18866(8) 0.0305(6) Uani 1 1 d .
Au17 Au 0.69574(15) 0.33687(14) 0.27039(8) 0.0290(6) Uani 1 1 d .
Au18 Au 0.79534(15) 0.34528(13) 0.33494(8) 0.0287(6) Uani 1 1 d .
Au19 Au 0.84974(15) 0.39279(13) 0.25263(8) 0.0274(6) Uani 1 1 d .
Au20 Au 1.00734(16) 0.43856(14) 0.23472(8) 0.0310(6) Uani 1 1 d .
Au21 Au 0.90110(16) 0.42779(14) 0.16949(8) 0.0324(6) Uani 1 1 d .
Au22 Au 0.72974(16) 0.44570(14) 0.21305(8) 0.0318(6) Uani 1 1 d .
Au23 Au 0.73221(16) 0.46476(14) 0.30480(8) 0.0312(6) Uani 1 1 d .
Au24 Au 0.90112(16) 0.45890(14) 0.31797(8) 0.0310(6) Uani 1 1 d .
Au25 Au 0.86240(17) 0.52325(14) 0.23818(9) 0.0343(6) Uani 1 1 d .
Sb1 Sb 0.6922(3) 0.2882(3) 0.59871(17) 0.0467(13) Uani 1 1 d .
Sb2 Sb 0.3471(4) 0.2233(3) 0.02194(18) 0.0580(16) Uani 1 1 d .
Cl1 Cl 0.8346(12) -0.1312(9) 0.2974(6) 0.046(5) Uani 1 1 d .
Cl2 Cl 0.8717(11) 0.6374(8) 0.2226(5) 0.035(4) Uani 1 1 d .
S1 S 1.0451(11) 0.2630(10) 0.3351(6) 0.040(5) Uani 1 1 d .
S2 S 1.0713(11) 0.2361(9) 0.1744(6) 0.036(4) Uani 1 1 d .
S3 S 0.7746(12) 0.2341(10) 0.1401(6) 0.041(4) Uani 1 1 d .
S4 S 0.5815(10) 0.2655(9) 0.2785(6) 0.034(4) Uani 1 1 d .
S5 S 0.7446(12) 0.2824(9) 0.3966(5) 0.039(4) Uani 1 1 d .
P1 P 1.1211(12) 0.0076(9) 0.2551(6) 0.036(4) Uani 1 1 d .
P2 P 0.9341(12) -0.0148(11) 0.1388(6) 0.045(5) Uani 1 1 d .
P3 P 0.6177(11) -0.0050(9) 0.2189(6) 0.036(4) Uani 1 1 d .
P4 P 0.6164(11) 0.0439(9) 0.3944(6) 0.034(4) Uani 1 1 d .
P5 P 0.9284(12) 0.0424(10) 0.4100(6) 0.036(4) Uani 1 1 d .
P6 P 1.1418(11) 0.4771(11) 0.2208(6) 0.038(5) Uani 1 1 d .
P7 P 0.9423(12) 0.4539(9) 0.0987(5) 0.036(4) Uani 1 1 d .
P8 P 0.6269(11) 0.4910(10) 0.1826(6) 0.035(4) Uani 1 1 d .
P9 P 0.6358(12) 0.5321(10) 0.3485(6) 0.041(5) Uani 1 1 d .
P10 P 0.9426(12) 0.5144(11) 0.3732(6) 0.040(5) Uani 1 1 d .
F1 F 0.714(3) 0.198(3) 0.5941(18) 0.072(15) Uiso 1 1 d .
F2 F 0.805(4) 0.307(3) 0.5978(19) 0.081(17) Uiso 1 1 d .
F3 F 0.677(3) 0.284(3) 0.6599(18) 0.077(16) Uiso 1 1 d .
F4 F 0.665(2) 0.378(2) 0.6034(13) 0.040(10) Uiso 1 1 d .
F5 F 0.587(3) 0.267(3) 0.5962(18) 0.073(15) Uiso 1 1 d .
F6 F 0.710(3) 0.294(3) 0.5374(18) 0.076(16) Uiso 1 1 d .
F7 F 0.348(3) 0.127(3) 0.0233(17) 0.071(15) Uiso 1 1 d .
F8 F 0.277(6) 0.237(5) 0.077(3) 0.15(3) Uiso 1 1 d .
F9 F 0.439(4) 0.220(3) 0.0450(19) 0.081(17) Uiso 1 1 d .
F10 F 0.347(4) 0.315(3) 0.021(2) 0.089(18) Uiso 1 1 d .
F11 F 0.410(4) 0.219(3) -0.029(2) 0.091(18) Uiso 1 1 d .
F12 F 0.257(4) 0.226(3) -0.004(2) 0.089(18) Uiso 1 1 d .
C1 C 1.197(3) 0.067(2) 0.2647(17) 0.050 Uiso 1 1 d G
C2 C 1.172(2) 0.118(3) 0.2930(17) 0.050 Uiso 1 1 d G
H1 H 1.1150 0.1250 0.3043 0.060 Uiso 1 1 calc R
C3 C 1.230(3) 0.160(2) 0.3048(16) 0.050 Uiso 1 1 d G
H2 H 1.2125 0.1952 0.3242 0.060 Uiso 1 1 calc R
C4 C 1.313(3) 0.151(2) 0.2883(17) 0.050 Uiso 1 1 d G
H3 H 1.3522 0.1790 0.2964 0.060 Uiso 1 1 calc R
C5 C 1.338(2) 0.099(3) 0.2600(17) 0.050 Uiso 1 1 d G
H4 H 1.3943 0.0927 0.2487 0.060 Uiso 1 1 calc R
C6 C 1.280(3) 0.058(2) 0.2481(16) 0.050 Uiso 1 1 d G
H5 H 1.2968 0.0225 0.2287 0.060 Uiso 1 1 calc R
C7 C 1.122(3) -0.063(2) 0.2903(17) 0.050 Uiso 1 1 d G
C8 C 1.196(2) -0.087(2) 0.2999(17) 0.050 Uiso 1 1 d G
H6 H 1.2452 -0.0641 0.2898 0.060 Uiso 1 1 calc R
C9 C 1.197(2) -0.144(3) 0.3242(17) 0.050 Uiso 1 1 d G
H7 H 1.2479 -0.1598 0.3308 0.060 Uiso 1 1 calc R
C10 C 1.125(3) -0.177(2) 0.3390(16) 0.050 Uiso 1 1 d G
H8 H 1.1259 -0.2156 0.3556 0.060 Uiso 1 1 calc R
C11 C 1.051(2) -0.153(2) 0.3294(17) 0.050 Uiso 1 1 d G
H9 H 1.0014 -0.1758 0.3394 0.060 Uiso 1 1 calc R
C12 C 1.049(2) -0.096(3) 0.3051(17) 0.050 Uiso 1 1 d G
H10 H 0.9987 -0.0802 0.2985 0.060 Uiso 1 1 calc R
C13 C 1.165(3) -0.009(3) 0.1999(13) 0.050 Uiso 1 1 d G
C14 C 1.199(3) -0.071(2) 0.1911(14) 0.050 Uiso 1 1 d G
H11 H 1.1906 -0.1046 0.2126 0.060 Uiso 1 1 calc R
C15 C 1.245(3) -0.0852(19) 0.1509(16) 0.050 Uiso 1 1 d G
H12 H 1.2681 -0.1279 0.1449 0.060 Uiso 1 1 calc R
C16 C 1.257(3) -0.037(3) 0.1195(13) 0.050 Uiso 1 1 d G
H13 H 1.2886 -0.0462 0.0921 0.060 Uiso 1 1 calc R
C17 C 1.223(3) 0.026(2) 0.1283(14) 0.050 Uiso 1 1 d G
H14 H 1.2316 0.0588 0.1069 0.060 Uiso 1 1 calc R
C18 C 1.177(3) 0.040(2) 0.1685(16) 0.050 Uiso 1 1 d G
H15 H 1.1541 0.0821 0.1746 0.060 Uiso 1 1 calc R
C19 C 0.999(3) 0.033(3) 0.1009(15) 0.050 Uiso 1 1 d G
C20 C 1.019(3) 0.006(2) 0.0601(16) 0.050 Uiso 1 1 d G
H16 H 0.9918 -0.0317 0.0530 0.060 Uiso 1 1 calc R
C21 C 1.079(3) 0.035(2) 0.0296(13) 0.050 Uiso 1 1 d G
H17 H 1.0928 0.0166 0.0017 0.060 Uiso 1 1 calc R
C22 C 1.119(3) 0.091(2) 0.0399(14) 0.050 Uiso 1 1 d G
H18 H 1.1599 0.1104 0.0191 0.060 Uiso 1 1 calc R
C23 C 1.099(3) 0.118(2) 0.0807(16) 0.050 Uiso 1 1 d G
H19 H 1.1260 0.1559 0.0878 0.060 Uiso 1 1 calc R
C24 C 1.039(3) 0.089(3) 0.1113(13) 0.050 Uiso 1 1 d G
H20 H 1.0250 0.1076 0.1392 0.060 Uiso 1 1 calc R
C25 C 0.983(3) -0.093(2) 0.1532(16) 0.050 Uiso 1 1 d G
C26 C 0.950(3) -0.128(3) 0.1900(15) 0.050 Uiso 1 1 d G
H21 H 0.9026 -0.1112 0.2085 0.060 Uiso 1 1 calc R
C27 C 0.986(3) -0.187(2) 0.1997(14) 0.050 Uiso 1 1 d G
H22 H 0.9634 -0.2104 0.2248 0.060 Uiso 1 1 calc R
C28 C 1.055(3) -0.211(2) 0.1725(16) 0.050 Uiso 1 1 d G
H23 H 1.0799 -0.2514 0.1792 0.060 Uiso 1 1 calc R
C29 C 1.088(3) -0.177(2) 0.1357(15) 0.050 Uiso 1 1 d G
H24 H 1.1357 -0.1932 0.1172 0.060 Uiso 1 1 calc R
C30 C 1.052(3) -0.118(2) 0.1261(14) 0.050 Uiso 1 1 d G
H25 H 1.0749 -0.0940 0.1009 0.060 Uiso 1 1 calc R
C31 C 0.853(3) -0.039(3) 0.1093(16) 0.050 Uiso 1 1 d G
C32 C 0.851(3) -0.103(2) 0.0956(17) 0.050 Uiso 1 1 d G
H26 H 0.8903 -0.1344 0.1025 0.060 Uiso 1 1 calc R
C33 C 0.793(3) -0.1224(19) 0.0717(17) 0.050 Uiso 1 1 d G
H27 H 0.7917 -0.1665 0.0623 0.060 Uiso 1 1 calc R
C34 C 0.736(3) -0.077(2) 0.0616(16) 0.050 Uiso 1 1 d G
H28 H 0.6955 -0.0899 0.0452 0.060 Uiso 1 1 calc R
C35 C 0.737(3) -0.012(2) 0.0753(17) 0.050 Uiso 1 1 d G
H29 H 0.6979 0.0188 0.0684 0.060 Uiso 1 1 calc R
C36 C 0.796(3) 0.0068(19) 0.0992(17) 0.050 Uiso 1 1 d G
H30 H 0.7965 0.0510 0.1086 0.060 Uiso 1 1 calc R
C37 C 0.535(3) -0.030(3) 0.2620(15) 0.050 Uiso 1 1 d G
C38 C 0.508(3) -0.095(2) 0.2636(15) 0.050 Uiso 1 1 d G
H31 H 0.5334 -0.1260 0.2432 0.060 Uiso 1 1 calc R
C39 C 0.442(3) -0.1134(19) 0.2951(17) 0.050 Uiso 1 1 d G
H32 H 0.4235 -0.1573 0.2962 0.060 Uiso 1 1 calc R
C40 C 0.404(3) -0.068(2) 0.3250(15) 0.050 Uiso 1 1 d G
H33 H 0.3597 -0.0805 0.3465 0.060 Uiso 1 1 calc R
C41 C 0.432(3) -0.003(2) 0.3233(15) 0.050 Uiso 1 1 d G
H34 H 0.4058 0.0277 0.3438 0.060 Uiso 1 1 calc R
C42 C 0.497(3) 0.0152(19) 0.2918(17) 0.050 Uiso 1 1 d G
H35 H 0.5158 0.0591 0.2907 0.060 Uiso 1 1 calc R
C43 C 0.565(3) 0.035(3) 0.1832(15) 0.050 Uiso 1 1 d G
C44 C 0.484(3) 0.023(2) 0.1791(16) 0.050 Uiso 1 1 d G
H36 H 0.4536 -0.0084 0.1972 0.060 Uiso 1 1 calc R
C45 C 0.449(2) 0.057(3) 0.1485(17) 0.050 Uiso 1 1 d G
H37 H 0.3938 0.0482 0.1458 0.060 Uiso 1 1 calc R
C46 C 0.494(3) 0.103(3) 0.1221(15) 0.050 Uiso 1 1 d G
H38 H 0.4699 0.1256 0.1012 0.060 Uiso 1 1 calc R
C47 C 0.575(3) 0.115(2) 0.1261(15) 0.050 Uiso 1 1 d G
H39 H 0.6059 0.1464 0.1080 0.060 Uiso 1 1 calc R
C48 C 0.610(2) 0.081(3) 0.1567(17) 0.050 Uiso 1 1 d G
H40 H 0.6657 0.0898 0.1594 0.060 Uiso 1 1 calc R
C49 C 0.659(3) -0.080(2) 0.1991(16) 0.050 Uiso 1 1 d G
C50 C 0.625(3) -0.107(2) 0.1661(16) 0.050 Uiso 1 1 d G
H41 H 0.5836 -0.0835 0.1547 0.060 Uiso 1 1 calc R
C51 C 0.651(3) -0.168(3) 0.1496(15) 0.050 Uiso 1 1 d G
H42 H 0.6279 -0.1867 0.1270 0.060 Uiso 1 1 calc R
C52 C 0.712(3) -0.203(2) 0.1662(16) 0.050 Uiso 1 1 d G
H43 H 0.7297 -0.2450 0.1550 0.060 Uiso 1 1 calc R
C53 C 0.746(3) -0.176(2) 0.1993(16) 0.050 Uiso 1 1 d G
H44 H 0.7871 -0.1999 0.2106 0.060 Uiso 1 1 calc R
C54 C 0.719(3) -0.115(3) 0.2157(15) 0.050 Uiso 1 1 d G
H45 H 0.7428 -0.0966 0.2383 0.060 Uiso 1 1 calc R
C55 C 0.600(3) -0.0464(18) 0.3953(17) 0.050 Uiso 1 1 d G
C56 C 0.558(3) -0.080(2) 0.4305(13) 0.050 Uiso 1 1 d G
H46 H 0.5350 -0.0564 0.4558 0.060 Uiso 1 1 calc R
C57 C 0.549(3) -0.147(2) 0.4287(14) 0.050 Uiso 1 1 d G
H47 H 0.5195 -0.1702 0.4528 0.060 Uiso 1 1 calc R
C58 C 0.582(3) -0.1816(18) 0.3916(16) 0.050 Uiso 1 1 d G
H48 H 0.5757 -0.2278 0.3904 0.060 Uiso 1 1 calc R
C59 C 0.625(3) -0.148(2) 0.3564(13) 0.050 Uiso 1 1 d G
H49 H 0.6474 -0.1716 0.3311 0.060 Uiso 1 1 calc R
C60 C 0.634(3) -0.081(2) 0.3582(14) 0.050 Uiso 1 1 d G
H50 H 0.6629 -0.0578 0.3341 0.060 Uiso 1 1 calc R
C61 C 0.639(3) 0.065(3) 0.4461(13) 0.050 Uiso 1 1 d G
C62 C 0.619(3) 0.128(2) 0.4606(15) 0.050 Uiso 1 1 d G
H51 H 0.5941 0.1580 0.4435 0.060 Uiso 1 1 calc R
C63 C 0.635(3) 0.148(2) 0.5002(16) 0.050 Uiso 1 1 d G
H52 H 0.6215 0.1913 0.5101 0.060 Uiso 1 1 calc R
C64 C 0.672(3) 0.104(3) 0.5253(13) 0.050 Uiso 1 1 d G
H53 H 0.6829 0.1179 0.5523 0.060 Uiso 1 1 calc R
C65 C 0.692(3) 0.041(2) 0.5108(15) 0.050 Uiso 1 1 d G
H54 H 0.7170 0.0110 0.5279 0.060 Uiso 1 1 calc R
C66 C 0.676(3) 0.021(2) 0.4712(16) 0.050 Uiso 1 1 d G
H55 H 0.6896 -0.0223 0.4612 0.060 Uiso 1 1 calc R
C67 C 0.518(3) 0.087(2) 0.3949(17) 0.050 Uiso 1 1 d G
C68 C 0.450(3) 0.074(2) 0.4262(15) 0.050 Uiso 1 1 d G
H56 H 0.4516 0.0387 0.4456 0.060 Uiso 1 1 calc R
C69 C 0.379(3) 0.113(3) 0.4290(15) 0.050 Uiso 1 1 d G
H57 H 0.3323 0.1034 0.4504 0.060 Uiso 1 1 calc R
C70 C 0.376(3) 0.164(2) 0.4005(17) 0.050 Uiso 1 1 d G
H58 H 0.3274 0.1906 0.4025 0.060 Uiso 1 1 calc R
C71 C 0.444(3) 0.178(2) 0.3692(15) 0.050 Uiso 1 1 d G
H59 H 0.4419 0.2130 0.3498 0.060 Uiso 1 1 calc R
C72 C 0.515(3) 0.139(3) 0.3664(15) 0.050 Uiso 1 1 d G
H60 H 0.5613 0.1482 0.3450 0.060 Uiso 1 1 calc R
C73 C 0.912(3) 0.105(2) 0.4517(16) 0.050 Uiso 1 1 d G
C74 C 0.972(3) 0.116(2) 0.4770(17) 0.050 Uiso 1 1 d G
H61 H 1.0184 0.0882 0.4749 0.060 Uiso 1 1 calc R
C75 C 0.962(3) 0.169(3) 0.5054(16) 0.050 Uiso 1 1 d G
H62 H 1.0025 0.1766 0.5227 0.060 Uiso 1 1 calc R
C76 C 0.894(3) 0.210(2) 0.5086(15) 0.050 Uiso 1 1 d G
H63 H 0.8870 0.2460 0.5280 0.060 Uiso 1 1 calc R
C77 C 0.834(3) 0.199(2) 0.4833(17) 0.050 Uiso 1 1 d G
H64 H 0.7876 0.2269 0.4854 0.060 Uiso 1 1 calc R
C78 C 0.844(3) 0.146(3) 0.4548(16) 0.050 Uiso 1 1 d G
H65 H 0.8035 0.1385 0.4376 0.060 Uiso 1 1 calc R
C79 C 0.876(3) -0.028(2) 0.4336(16) 0.050 Uiso 1 1 d G
C80 C 0.872(3) -0.043(2) 0.4767(15) 0.050 Uiso 1 1 d G
H66 H 0.8968 -0.0161 0.4946 0.060 Uiso 1 1 calc R
C81 C 0.831(3) -0.099(3) 0.4935(12) 0.050 Uiso 1 1 d G
H67 H 0.8280 -0.1103 0.5229 0.060 Uiso 1 1 calc R
C82 C 0.794(3) -0.140(2) 0.4672(16) 0.050 Uiso 1 1 d G
H68 H 0.7658 -0.1778 0.4786 0.060 Uiso 1 1 calc R
C83 C 0.798(3) -0.124(2) 0.4241(15) 0.050 Uiso 1 1 d G
H69 H 0.7724 -0.1510 0.4061 0.060 Uiso 1 1 calc R
C84 C 0.839(3) -0.068(3) 0.4073(12) 0.050 Uiso 1 1 d G
H70 H 0.8413 -0.0568 0.3779 0.060 Uiso 1 1 calc R
C85 C 1.040(2) 0.025(3) 0.4045(18) 0.050 Uiso 1 1 d G
C86 C 1.063(3) -0.037(2) 0.4157(17) 0.050 Uiso 1 1 d G
H71 H 1.0229 -0.0692 0.4253 0.060 Uiso 1 1 calc R
C87 C 1.146(3) -0.053(2) 0.4128(17) 0.050 Uiso 1 1 d G
H72 H 1.1624 -0.0960 0.4204 0.060 Uiso 1 1 calc R
C88 C 1.206(2) -0.007(3) 0.3987(18) 0.050 Uiso 1 1 d G
H73 H 1.2622 -0.0175 0.3967 0.060 Uiso 1 1 calc R
C89 C 1.182(3) 0.056(2) 0.3876(17) 0.050 Uiso 1 1 d G
H74 H 1.2225 0.0879 0.3779 0.060 Uiso 1 1 calc R
C90 C 1.099(3) 0.072(2) 0.3905(17) 0.050 Uiso 1 1 d G
H75 H 1.0830 0.1147 0.3828 0.060 Uiso 1 1 calc R
C91 C 1.191(3) 0.470(3) 0.1642(13) 0.050 Uiso 1 1 d G
C92 C 1.189(3) 0.410(2) 0.1437(16) 0.050 Uiso 1 1 d G
H76 H 1.1574 0.3755 0.1577 0.060 Uiso 1 1 calc R
C93 C 1.234(3) 0.401(2) 0.1026(16) 0.050 Uiso 1 1 d G
H77 H 1.2330 0.3601 0.0886 0.060 Uiso 1 1 calc R
C94 C 1.281(3) 0.452(3) 0.0821(12) 0.050 Uiso 1 1 d G
H78 H 1.3115 0.4458 0.0540 0.060 Uiso 1 1 calc R
C95 C 1.283(3) 0.512(2) 0.1027(16) 0.050 Uiso 1 1 d G
H79 H 1.3144 0.5468 0.0886 0.060 Uiso 1 1 calc R
C96 C 1.238(3) 0.521(2) 0.1437(16) 0.050 Uiso 1 1 d G
H80 H 1.2388 0.5621 0.1578 0.060 Uiso 1 1 calc R
C97 C 1.146(3) 0.5590(19) 0.2370(18) 0.050 Uiso 1 1 d G
C98 C 1.076(2) 0.599(2) 0.2420(18) 0.050 Uiso 1 1 d G
H81 H 1.0251 0.5819 0.2378 0.060 Uiso 1 1 calc R
C99 C 1.081(3) 0.665(2) 0.2531(18) 0.050 Uiso 1 1 d G
H82 H 1.0333 0.6922 0.2565 0.060 Uiso 1 1 calc R
C100 C 1.156(3) 0.6902(19) 0.2593(18) 0.050 Uiso 1 1 d G
H83 H 1.1589 0.7350 0.2669 0.060 Uiso 1 1 calc R
C101 C 1.225(2) 0.650(2) 0.2544(18) 0.050 Uiso 1 1 d G
H84 H 1.2763 0.6674 0.2586 0.060 Uiso 1 1 calc R
C102 C 1.220(3) 0.584(2) 0.2432(18) 0.050 Uiso 1 1 d G
H85 H 1.2681 0.5570 0.2399 0.060 Uiso 1 1 calc R
C103 C 1.207(3) 0.429(2) 0.2470(16) 0.050 Uiso 1 1 d G
C104 C 1.179(2) 0.398(3) 0.2859(16) 0.050 Uiso 1 1 d G
H86 H 1.1242 0.4059 0.3006 0.060 Uiso 1 1 calc R
C105 C 1.231(3) 0.355(3) 0.3032(13) 0.050 Uiso 1 1 d G
H87 H 1.2116 0.3340 0.3297 0.060 Uiso 1 1 calc R
C106 C 1.310(3) 0.344(2) 0.2816(16) 0.050 Uiso 1 1 d G
H88 H 1.3459 0.3149 0.2935 0.060 Uiso 1 1 calc R
C107 C 1.338(2) 0.375(3) 0.2428(15) 0.050 Uiso 1 1 d G
H89 H 1.3929 0.3677 0.2281 0.060 Uiso 1 1 calc R
C108 C 1.286(3) 0.418(3) 0.2255(13) 0.050 Uiso 1 1 d G
H90 H 1.3055 0.4396 0.1990 0.060 Uiso 1 1 calc R
C109 C 0.992(3) 0.387(2) 0.0636(15) 0.050 Uiso 1 1 d G
C110 C 0.984(3) 0.378(2) 0.0211(16) 0.050 Uiso 1 1 d G
H91 H 0.9475 0.4052 0.0086 0.060 Uiso 1 1 calc R
C111 C 1.029(3) 0.328(3) -0.0029(12) 0.050 Uiso 1 1 d G
H92 H 1.0230 0.3218 -0.0320 0.060 Uiso 1 1 calc R
C112 C 1.082(3) 0.288(2) 0.0155(15) 0.050 Uiso 1 1 d G
H93 H 1.1125 0.2544 -0.0010 0.060 Uiso 1 1 calc R
C113 C 1.090(3) 0.298(2) 0.0580(15) 0.050 Uiso 1 1 d G
H94 H 1.1265 0.2704 0.0705 0.060 Uiso 1 1 calc R
C114 C 1.045(3) 0.347(3) 0.0820(12) 0.050 Uiso 1 1 d G
H95 H 1.0510 0.3537 0.1111 0.060 Uiso 1 1 calc R
C115 C 0.863(3) 0.472(3) 0.0719(17) 0.050 Uiso 1 1 d G
C116 C 0.861(3) 0.531(2) 0.0497(17) 0.050 Uiso 1 1 d G
H96 H 0.9049 0.5605 0.0479 0.060 Uiso 1 1 calc R
C117 C 0.794(3) 0.546(2) 0.0300(16) 0.050 Uiso 1 1 d G
H97 H 0.7926 0.5864 0.0148 0.060 Uiso 1 1 calc R
C118 C 0.729(3) 0.503(3) 0.0326(16) 0.050 Uiso 1 1 d G
H98 H 0.6836 0.5133 0.0191 0.060 Uiso 1 1 calc R
C119 C 0.731(3) 0.444(2) 0.0548(17) 0.050 Uiso 1 1 d G
H99 H 0.6869 0.4142 0.0565 0.060 Uiso 1 1 calc R
C120 C 0.798(3) 0.429(2) 0.0745(16) 0.050 Uiso 1 1 d G
H100 H 0.7992 0.3883 0.0897 0.060 Uiso 1 1 calc R
C121 C 1.004(3) 0.527(2) 0.0941(17) 0.050 Uiso 1 1 d G
C122 C 0.980(3) 0.579(3) 0.1222(15) 0.050 Uiso 1 1 d G
H101 H 0.9313 0.5766 0.1429 0.060 Uiso 1 1 calc R
C123 C 1.029(3) 0.634(2) 0.1201(15) 0.050 Uiso 1 1 d G
H102 H 1.0134 0.6698 0.1392 0.060 Uiso 1 1 calc R
C124 C 1.101(3) 0.638(2) 0.0898(17) 0.050 Uiso 1 1 d G
H103 H 1.1345 0.6754 0.0884 0.060 Uiso 1 1 calc R
C125 C 1.124(3) 0.586(3) 0.0618(15) 0.050 Uiso 1 1 d G
H104 H 1.1734 0.5879 0.0411 0.060 Uiso 1 1 calc R
C126 C 1.075(3) 0.530(2) 0.0639(15) 0.050 Uiso 1 1 d G
H105 H 1.0913 0.4948 0.0447 0.060 Uiso 1 1 calc R
C127 C 0.575(3) 0.428(2) 0.1534(17) 0.050 Uiso 1 1 d G
C128 C 0.494(3) 0.436(2) 0.1475(17) 0.050 Uiso 1 1 d G
H106 H 0.4635 0.4742 0.1577 0.060 Uiso 1 1 calc R
C129 C 0.457(2) 0.387(3) 0.1268(17) 0.050 Uiso 1 1 d G
H107 H 0.4017 0.3929 0.1228 0.060 Uiso 1 1 calc R
C130 C 0.501(3) 0.331(2) 0.1119(17) 0.050 Uiso 1 1 d G
H108 H 0.4761 0.2980 0.0978 0.060 Uiso 1 1 calc R
C131 C 0.582(3) 0.323(2) 0.1178(17) 0.050 Uiso 1 1 d G
H109 H 0.6124 0.2844 0.1077 0.060 Uiso 1 1 calc R
C132 C 0.619(2) 0.371(3) 0.1386(17) 0.050 Uiso 1 1 d G
H110 H 0.6742 0.3657 0.1426 0.060 Uiso 1 1 calc R
C133 C 0.660(3) 0.554(2) 0.1441(16) 0.050 Uiso 1 1 d G
C134 C 0.734(3) 0.585(3) 0.1470(15) 0.050 Uiso 1 1 d G
H111 H 0.7680 0.5677 0.1658 0.060 Uiso 1 1 calc R
C135 C 0.757(3) 0.640(3) 0.1224(17) 0.050 Uiso 1 1 d G
H112 H 0.8076 0.6610 0.1244 0.060 Uiso 1 1 calc R
C136 C 0.707(3) 0.665(2) 0.0949(16) 0.050 Uiso 1 1 d G
H113 H 0.7236 0.7029 0.0781 0.060 Uiso 1 1 calc R
C137 C 0.634(3) 0.634(3) 0.0920(15) 0.050 Uiso 1 1 d G
H114 H 0.5999 0.6514 0.0732 0.060 Uiso 1 1 calc R
C138 C 0.611(3) 0.579(3) 0.1166(17) 0.050 Uiso 1 1 d G
H115 H 0.5604 0.5581 0.1147 0.060 Uiso 1 1 calc R
C139 C 0.541(3) 0.525(2) 0.2222(15) 0.050 Uiso 1 1 d G
C140 C 0.501(3) 0.4850(19) 0.2548(17) 0.050 Uiso 1 1 d G
H116 H 0.5176 0.4405 0.2568 0.060 Uiso 1 1 calc R
C141 C 0.436(3) 0.510(2) 0.2843(14) 0.050 Uiso 1 1 d G
H117 H 0.4080 0.4832 0.3065 0.060 Uiso 1 1 calc R
C142 C 0.411(3) 0.576(2) 0.2814(15) 0.050 Uiso 1 1 d G
H118 H 0.3668 0.5929 0.3016 0.060 Uiso 1 1 calc R
C143 C 0.452(3) 0.6153(19) 0.2488(16) 0.050 Uiso 1 1 d G
H119 H 0.4351 0.6599 0.2468 0.060 Uiso 1 1 calc R
C144 C 0.517(3) 0.590(2) 0.2193(14) 0.050 Uiso 1 1 d G
H120 H 0.5447 0.6172 0.1971 0.060 Uiso 1 1 calc R
C145 C 0.615(3) 0.610(2) 0.3188(16) 0.050 Uiso 1 1 d G
C146 C 0.668(3) 0.624(2) 0.2806(16) 0.050 Uiso 1 1 d G
H121 H 0.7115 0.5941 0.2697 0.060 Uiso 1 1 calc R
C147 C 0.657(3) 0.681(3) 0.2583(13) 0.050 Uiso 1 1 d G
H122 H 0.6929 0.6909 0.2322 0.060 Uiso 1 1 calc R
C148 C 0.593(3) 0.725(2) 0.2743(15) 0.050 Uiso 1 1 d G
H123 H 0.5858 0.7640 0.2591 0.060 Uiso 1 1 calc R
C149 C 0.541(3) 0.711(2) 0.3125(16) 0.050 Uiso 1 1 d G
H124 H 0.4973 0.7403 0.3234 0.060 Uiso 1 1 calc R
C150 C 0.552(3) 0.653(3) 0.3347(13) 0.050 Uiso 1 1 d G
H125 H 0.5159 0.6435 0.3608 0.060 Uiso 1 1 calc R
C151 C 0.665(3) 0.564(3) 0.3952(14) 0.050 Uiso 1 1 d G
C152 C 0.678(3) 0.5210(19) 0.4275(17) 0.050 Uiso 1 1 d G
H126 H 0.6682 0.4755 0.4247 0.060 Uiso 1 1 calc R
C153 C 0.704(3) 0.544(2) 0.4639(14) 0.050 Uiso 1 1 d G
H127 H 0.7130 0.5145 0.4860 0.060 Uiso 1 1 calc R
C154 C 0.718(3) 0.611(2) 0.4680(14) 0.050 Uiso 1 1 d G
H128 H 0.7364 0.6266 0.4929 0.060 Uiso 1 1 calc R
C155 C 0.706(3) 0.6542(19) 0.4357(16) 0.050 Uiso 1 1 d G
H129 H 0.7152 0.6997 0.4385 0.060 Uiso 1 1 calc R
C156 C 0.679(3) 0.631(2) 0.3993(14) 0.050 Uiso 1 1 d G
H130 H 0.6705 0.6606 0.3773 0.060 Uiso 1 1 calc R
C157 C 0.546(3) 0.488(2) 0.3682(17) 0.050 Uiso 1 1 d G
C158 C 0.534(3) 0.426(3) 0.3528(15) 0.050 Uiso 1 1 d G
H131 H 0.5730 0.4073 0.3304 0.060 Uiso 1 1 calc R
C159 C 0.464(3) 0.391(2) 0.3701(16) 0.050 Uiso 1 1 d G
H132 H 0.4557 0.3485 0.3596 0.060 Uiso 1 1 calc R
C160 C 0.406(3) 0.418(2) 0.4028(16) 0.050 Uiso 1 1 d G
H133 H 0.3585 0.3945 0.4147 0.060 Uiso 1 1 calc R
C161 C 0.418(3) 0.481(2) 0.4182(15) 0.050 Uiso 1 1 d G
H134 H 0.3787 0.4993 0.4406 0.060 Uiso 1 1 calc R
C162 C 0.488(3) 0.516(2) 0.4009(16) 0.050 Uiso 1 1 d G
H135 H 0.4960 0.5581 0.4114 0.060 Uiso 1 1 calc R
C163 C 0.910(3) 0.480(3) 0.4245(12) 0.050 Uiso 1 1 d G
C164 C 0.862(3) 0.424(3) 0.4288(13) 0.050 Uiso 1 1 d G
H136 H 0.8505 0.4021 0.4040 0.060 Uiso 1 1 calc R
C165 C 0.830(3) 0.400(2) 0.4694(16) 0.050 Uiso 1 1 d G
H137 H 0.7968 0.3617 0.4723 0.060 Uiso 1 1 calc R
C166 C 0.846(3) 0.432(3) 0.5057(12) 0.050 Uiso 1 1 d G
H138 H 0.8241 0.4151 0.5335 0.060 Uiso 1 1 calc R
C167 C 0.894(3) 0.487(2) 0.5014(13) 0.050 Uiso 1 1 d G
H139 H 0.9052 0.5090 0.5262 0.060 Uiso 1 1 calc R
C168 C 0.926(3) 0.511(2) 0.4608(16) 0.050 Uiso 1 1 d G
H140 H 0.9590 0.5495 0.4579 0.060 Uiso 1 1 calc R
C169 C 1.052(2) 0.513(3) 0.3733(18) 0.050 Uiso 1 1 d G
C170 C 1.104(3) 0.561(2) 0.3528(17) 0.050 Uiso 1 1 d G
H141 H 1.0818 0.5976 0.3399 0.060 Uiso 1 1 calc R
C171 C 1.189(3) 0.555(2) 0.3510(17) 0.050 Uiso 1 1 d G
H142 H 1.2239 0.5879 0.3369 0.060 Uiso 1 1 calc R
C172 C 1.221(2) 0.501(3) 0.3698(17) 0.050 Uiso 1 1 d G
H143 H 1.2789 0.4975 0.3686 0.060 Uiso 1 1 calc R
C173 C 1.169(3) 0.454(2) 0.3903(17) 0.050 Uiso 1 1 d G
H144 H 1.1917 0.4168 0.4032 0.060 Uiso 1 1 calc R
C174 C 1.085(3) 0.459(2) 0.3921(17) 0.050 Uiso 1 1 d G
H145 H 1.0496 0.4265 0.4062 0.060 Uiso 1 1 calc R
C175 C 0.916(3) 0.6013(19) 0.3694(17) 0.050 Uiso 1 1 d G
C176 C 0.877(3) 0.622(2) 0.3364(15) 0.050 Uiso 1 1 d G
H146 H 0.8597 0.5912 0.3176 0.060 Uiso 1 1 calc R
C177 C 0.862(3) 0.689(2) 0.3310(14) 0.050 Uiso 1 1 d G
H147 H 0.8345 0.7033 0.3085 0.060 Uiso 1 1 calc R
C178 C 0.886(3) 0.7344(18) 0.3586(17) 0.050 Uiso 1 1 d G
H148 H 0.8762 0.7799 0.3549 0.060 Uiso 1 1 calc R
C179 C 0.926(3) 0.713(2) 0.3915(15) 0.050 Uiso 1 1 d G
H149 H 0.9430 0.7445 0.4104 0.060 Uiso 1 1 calc R
C180 C 0.941(3) 0.647(3) 0.3969(14) 0.050 Uiso 1 1 d G
H150 H 0.9682 0.6325 0.4195 0.060 Uiso 1 1 calc R
C181 C 0.992(5) 0.271(4) 0.391(3) 0.050 Uiso 1 1 d .
H151 H 0.9599 0.3124 0.3940 0.060 Uiso 1 1 calc R
H152 H 0.9540 0.2341 0.3978 0.060 Uiso 1 1 calc R
C182 C 1.055(5) 0.271(4) 0.421(3) 0.050 Uiso 1 1 d .
H153 H 1.1068 0.2500 0.4064 0.075 Uiso 1 1 calc R
H154 H 1.0337 0.2457 0.4469 0.075 Uiso 1 1 calc R
H155 H 1.0658 0.3158 0.4286 0.075 Uiso 1 1 calc R
C183 C 1.150(5) 0.244(4) 0.205(3) 0.050 Uiso 1 1 d .
H156 H 1.1542 0.2915 0.2120 0.060 Uiso 1 1 calc R
H157 H 1.1341 0.2205 0.2323 0.060 Uiso 1 1 calc R
C184 C 1.231(5) 0.221(4) 0.185(3) 0.050 Uiso 1 1 d .
H158 H 1.2329 0.1730 0.1860 0.075 Uiso 1 1 calc R
H159 H 1.2725 0.2390 0.1998 0.075 Uiso 1 1 calc R
H160 H 1.2420 0.2353 0.1547 0.075 Uiso 1 1 calc R
C185 C 0.879(5) 0.234(4) 0.099(3) 0.050 Uiso 1 1 d .
H161 H 0.8814 0.2717 0.0792 0.060 Uiso 1 1 calc R
H162 H 0.9264 0.2348 0.1140 0.060 Uiso 1 1 calc R
C186 C 0.876(5) 0.166(4) 0.074(3) 0.050 Uiso 1 1 d .
H163 H 0.9020 0.1309 0.0886 0.075 Uiso 1 1 calc R
H164 H 0.9066 0.1704 0.0444 0.075 Uiso 1 1 calc R
H165 H 0.8192 0.1546 0.0730 0.075 Uiso 1 1 calc R
C187 C 0.564(5) 0.266(4) 0.227(3) 0.050 Uiso 1 1 d .
H166 H 0.6140 0.2540 0.2065 0.060 Uiso 1 1 calc R
H167 H 0.5442 0.3101 0.2192 0.060 Uiso 1 1 calc R
C188 C 0.489(5) 0.209(4) 0.228(3) 0.050 Uiso 1 1 d .
H168 H 0.5138 0.1646 0.2275 0.075 Uiso 1 1 calc R
H169 H 0.4620 0.2145 0.2031 0.075 Uiso 1 1 calc R
H170 H 0.4480 0.2138 0.2545 0.075 Uiso 1 1 calc R
C189 C 0.632(5) 0.281(4) 0.399(3) 0.050 Uiso 1 1 d .
H171 H 0.6182 0.2988 0.3724 0.060 Uiso 1 1 calc R
H172 H 0.6136 0.2344 0.4018 0.060 Uiso 1 1 calc R
C190 C 0.585(5) 0.320(4) 0.438(3) 0.050 Uiso 1 1 d .
H173 H 0.6120 0.3130 0.4626 0.075 Uiso 1 1 calc R
H174 H 0.5284 0.3050 0.4443 0.075 Uiso 1 1 calc R
H175 H 0.5859 0.3666 0.4303 0.075 Uiso 1 1 calc R

loop_
_atom_site_aniso_label
_atom_site_aniso_U_11
_atom_site_aniso_U_22
_atom_site_aniso_U_33
_atom_site_aniso_U_23
_atom_site_aniso_U_13
_atom_site_aniso_U_12
Au1 0.0347(15) 0.0285(15) 0.0380(15) 0.0034(12) 0.0008(11) -0.0003(12)
Au2 0.0270(14) 0.0392(16) 0.0291(13) 0.0046(12) 0.0010(10) 0.0051(12)
Au3 0.0303(14) 0.0321(15) 0.0293(13) -0.0019(11) 0.0021(10) -0.0036(12)
Au4 0.0291(14) 0.0342(16) 0.0313(14) 0.0008(11) -0.0011(10) -0.0055(12)
Au5 0.0253(14) 0.0369(16) 0.0290(13) 0.0074(11) 0.0045(10) -0.0037(11)
Au6 0.0279(14) 0.0387(16) 0.0249(13) 0.0077(11) 0.0001(10) -0.0023(12)
Au7 0.0217(13) 0.0317(15) 0.0263(13) 0.0036(10) 0.0009(9) -0.0021(11)
Au8 0.0247(14) 0.0320(15) 0.0292(13) 0.0017(11) -0.0008(10) -0.0036(11)
Au9 0.0262(14) 0.0356(16) 0.0268(13) 0.0023(11) 0.0019(10) -0.0042(11)
Au10 0.0291(14) 0.0355(16) 0.0256(13) 0.0028(11) -0.0029(10) -0.0057(12)
Au11 0.0234(14) 0.0317(15) 0.0338(14) 0.0002(11) -0.0006(10) -0.0016(11)
Au12 0.0257(14) 0.0361(16) 0.0271(13) 0.0014(11) 0.0010(10) -0.0007(11)
Au13 0.0244(13) 0.0281(14) 0.0288(13) 0.0003(11) -0.0024(10) -0.0026(11)
Au14 0.0263(14) 0.0323(15) 0.0258(13) 0.0029(11) -0.0036(10) -0.0021(11)
Au15 0.0281(14) 0.0314(15) 0.0265(13) 0.0005(11) 0.0015(10) -0.0043(11)
Au16 0.0269(14) 0.0371(16) 0.0264(13) -0.0001(11) -0.0013(10) -0.0015(12)
Au17 0.0233(13) 0.0364(16) 0.0266(13) 0.0060(11) -0.0024(10) -0.0027(11)
Au18 0.0278(14) 0.0335(15) 0.0230(12) 0.0045(11) 0.0005(10) -0.0024(11)
Au19 0.0264(13) 0.0299(15) 0.0245(12) 0.0062(10) -0.0007(9) -0.0045(11)
Au20 0.0261(14) 0.0378(16) 0.0273(13) 0.0011(11) 0.0008(10) -0.0075(12)
Au21 0.0328(15) 0.0404(17) 0.0214(12) 0.0053(11) 0.0020(10) -0.0028(12)
Au22 0.0266(14) 0.0412(17) 0.0267(13) 0.0061(11) -0.0024(10) 0.0017(12)
Au23 0.0305(14) 0.0357(16) 0.0258(13) -0.0014(11) -0.0005(10) 0.0038(12)
Au24 0.0322(15) 0.0346(16) 0.0259(13) -0.0037(11) -0.0042(10) -0.0022(12)
Au25 0.0366(16) 0.0345(16) 0.0300(14) 0.0047(12) -0.0009(11) -0.0012(12)
Sb1 0.046(3) 0.043(3) 0.045(3) 0.003(2) 0.008(2) 0.004(3)
Sb2 0.071(4) 0.064(4) 0.039(3) 0.000(3) -0.007(3) -0.005(3)
Cl1 0.055(12) 0.042(11) 0.033(9) 0.021(8) 0.012(8) 0.014(9)
Cl2 0.047(10) 0.021(9) 0.037(9) 0.009(7) -0.007(7) -0.010(8)
S1 0.037(10) 0.051(12) 0.035(10) 0.006(8) -0.014(8) 0.015(9)
S2 0.040(11) 0.027(10) 0.040(10) -0.001(8) -0.003(8) 0.007(8)
S3 0.045(11) 0.045(12) 0.035(10) 0.005(9) -0.011(8) -0.007(9)
S4 0.025(9) 0.042(11) 0.036(9) 0.000(8) -0.008(7) 0.005(8)
S5 0.053(12) 0.037(11) 0.026(9) 0.006(8) -0.004(8) -0.009(9)
P1 0.035(11) 0.030(10) 0.044(11) 0.006(8) -0.006(8) 0.006(8)
P2 0.042(12) 0.054(14) 0.035(11) -0.021(10) 0.007(8) -0.014(10)
P3 0.038(11) 0.032(11) 0.034(10) -0.012(8) 0.009(8) -0.016(8)
P4 0.022(9) 0.025(10) 0.052(12) 0.001(8) 0.003(8) 0.002(7)
P5 0.042(11) 0.042(12) 0.022(9) 0.010(8) -0.001(7) -0.001(9)
P6 0.026(10) 0.057(13) 0.032(10) 0.001(9) -0.004(7) -0.006(9)
P7 0.052(12) 0.029(10) 0.021(9) 0.005(7) 0.008(8) -0.001(9)
P8 0.035(10) 0.047(12) 0.024(9) 0.003(8) -0.005(7) 0.006(9)
P9 0.037(11) 0.042(12) 0.041(11) -0.008(9) -0.001(8) -0.006(9)
P10 0.038(11) 0.050(13) 0.033(10) 0.010(9) -0.008(8) -0.004(9)

loop_
_atom_type_symbol
_atom_type_description
_atom_type_scat_dispersion_real
_atom_type_scat_dispersion_imag
_atom_type_scat_source
C C 0.0033 0.0016 'International Tables Vol C Tables 4.2.6.8 and 6.1.1.4'
H H 0.0000 0.0000 'International Tables Vol C Tables 4.2.6.8 and 6.1.1.4'
Au Au -2.0133 8.8022 'International Tables Vol C Tables 4.2.6.8 and 6.1.1.4'
Cl Cl 0.1484 0.1585 'International Tables Vol C Tables 4.2.6.8 and 6.1.1.4'
F F 0.0171 0.0103 'International Tables Vol C Tables 4.2.6.8 and 6.1.1.4'
P P 0.1023 0.0942 'International Tables Vol C Tables 4.2.6.8 and 6.1.1.4'
S S 0.1246 0.1234 'International Tables Vol C Tables 4.2.6.8 and 6.1.1.4'
Sb Sb -0.5866 1.5461 'International Tables Vol C Tables 4.2.6.8 and 6.1.1.4'

loop_
_geom_angle_atom_site_label_1
_geom_angle_atom_site_label_2
_geom_angle_atom_site_label_3
_geom_angle
_geom_angle_publ_flag
Cl1 Au1 Au7 179.1(5) y
Cl1 Au1 Au6 121.7(5) y
Au7 Au1 Au6 58.06(10) y
Cl1 Au1 Au4 122.1(5) y
Au7 Au1 Au4 57.52(10) y
Au6 Au1 Au4 107.44(12) y
Cl1 Au1 Au2 122.2(5) y
Au7 Au1 Au2 58.56(10) y
Au6 Au1 Au2 60.11(10) y
Au4 Au1 Au2 107.24(12) y
Cl1 Au1 Au3 123.2(4) y
Au7 Au1 Au3 57.49(9) y
Au6 Au1 Au3 106.59(12) y
Au4 Au1 Au3 59.87(9) y
Au2 Au1 Au3 58.78(9) y
Cl1 Au1 Au5 121.7(4) y
Au7 Au1 Au5 57.39(9) y
Au6 Au1 Au5 59.66(10) y
Au4 Au1 Au5 59.85(9) y
Au2 Au1 Au5 107.57(12) y
Au3 Au1 Au5 107.04(11) y
P1 Au2 Au7 179.6(5) y
P1 Au2 Au9 120.1(5) y
Au7 Au2 Au9 59.71(9) y
P1 Au2 Au3 121.9(5) y
Au7 Au2 Au3 57.71(9) y
Au9 Au2 Au3 61.50(10) y
P1 Au2 Au6 123.4(5) y
Au7 Au2 Au6 57.04(9) y
Au9 Au2 Au6 105.99(11) y
Au3 Au2 Au6 107.78(11) y
P1 Au2 Au1 123.7(5) y
Au7 Au2 Au1 56.31(9) y
Au9 Au2 Au1 109.31(12) y
Au3 Au2 Au1 61.19(10) y
Au6 Au2 Au1 59.20(10) y
P1 Au2 Au8 122.1(5) y
Au7 Au2 Au8 58.17(9) y
Au9 Au2 Au8 59.30(9) y
Au3 Au2 Au8 107.41(11) y
Au6 Au2 Au8 57.02(9) y
Au1 Au2 Au8 105.02(11) y
P2 Au3 Au7 177.0(6) y
P2 Au3 Au10 123.1(6) y
Au7 Au3 Au10 59.58(9) y
P2 Au3 Au2 118.5(6) y
Au7 Au3 Au2 58.63(9) y
Au10 Au3 Au2 107.96(12) y
P2 Au3 Au9 120.9(5) y
Au7 Au3 Au9 58.78(9) y
Au10 Au3 Au9 60.39(10) y
Au2 Au3 Au9 58.11(9) y
P2 Au3 Au4 124.9(5) y
Au7 Au3 Au4 56.96(9) y
Au10 Au3 Au4 61.10(9) y
Au2 Au3 Au4 107.91(11) y
Au9 Au3 Au4 107.75(11) y
P2 Au3 Au1 122.2(6) y
Au7 Au3 Au1 56.17(9) y
Au10 Au3 Au1 108.26(11) y
Au2 Au3 Au1 60.04(10) y
Au9 Au3 Au1 105.77(11) y
Au4 Au3 Au1 59.44(9) y
P3 Au4 Au7 175.0(5) y
P3 Au4 Au11 125.0(5) y
Au7 Au4 Au11 59.99(10) y
P3 Au4 Au1 118.8(5) y
Au7 Au4 Au1 56.81(10) y
Au11 Au4 Au1 109.17(12) y
P3 Au4 Au10 123.5(5) y
Au7 Au4 Au10 58.49(9) y
Au11 Au4 Au10 59.57(9) y
Au1 Au4 Au10 106.57(11) y
P3 Au4 Au3 118.8(4) y
Au7 Au4 Au3 57.59(9) y
Au11 Au4 Au3 106.93(12) y
Au1 Au4 Au3 60.70(9) y
Au10 Au4 Au3 57.69(9) y
P3 Au4 Au5 123.4(5) y
Au7 Au4 Au5 57.53(9) y
Au11 Au4 Au5 60.55(10) y
Au1 Au4 Au5 60.75(9) y
Au10 Au4 Au5 107.01(12) y
Au3 Au4 Au5 108.39(11) y
P4 Au5 Au7 175.3(5) y
P4 Au5 Au12 116.1(5) y
Au7 Au5 Au12 60.57(10) y
P4 Au5 Au6 118.4(5) y
Au7 Au5 Au6 57.35(9) y
Au12 Au5 Au6 62.04(10) y
P4 Au5 Au11 123.3(5) y
Au7 Au5 Au11 58.91(9) y
Au12 Au5 Au11 60.57(10) y
Au6 Au5 Au11 108.31(11) y
P4 Au5 Au4 127.7(5) y
Au7 Au5 Au4 56.98(9) y
Au12 Au5 Au4 107.64(11) y
Au6 Au5 Au4 106.40(11) y
Au11 Au5 Au4 58.19(9) y
P4 Au5 Au1 124.4(5) y
Au7 Au5 Au1 56.16(9) y
Au12 Au5 Au1 108.93(11) y
Au6 Au5 Au1 58.82(10) y
Au11 Au5 Au1 106.21(11) y
Au4 Au5 Au1 59.40(9) y
P5 Au6 Au7 178.5(5) y
P5 Au6 Au8 118.0(5) y
Au7 Au6 Au8 60.58(10) y
P5 Au6 Au1 124.2(5) y
Au7 Au6 Au1 57.28(10) y
Au8 Au6 Au1 110.34(11) y
P5 Au6 Au5 122.7(5) y
Au7 Au6 Au5 57.86(9) y
Au8 Au6 Au5 106.98(11) y
Au1 Au6 Au5 61.52(10) y
P5 Au6 Au2 121.7(5) y
Au7 Au6 Au2 58.54(9) y
Au8 Au6 Au2 62.22(10) y
Au1 Au6 Au2 60.68(10) y
Au5 Au6 Au2 109.47(11) y
P5 Au6 Au12 120.0(5) y
Au7 Au6 Au12 58.91(9) y
Au8 Au6 Au12 59.60(9) y
Au1 Au6 Au12 107.23(11) y
Au5 Au6 Au12 57.19(9) y
Au2 Au6 Au12 108.68(11) y
Au1 Au7 Au4 65.67(11) y
Au1 Au7 Au6 64.66(11) y
Au4 Au7 Au6 119.70(12) y
Au1 Au7 Au5 66.45(10) y
Au4 Au7 Au5 65.50(10) y
Au6 Au7 Au5 64.79(10) y
Au1 Au7 Au3 66.35(11) y
Au4 Au7 Au3 65.44(10) y
Au6 Au7 Au3 119.19(13) y
Au5 Au7 Au3 121.91(13) y
Au1 Au7 Au2 65.13(10) y
Au4 Au7 Au2 119.27(13) y
Au6 Au7 Au2 64.42(10) y
Au5 Au7 Au2 120.43(12) y
Au3 Au7 Au2 63.66(10) y
Au1 Au7 Au10 119.04(13) y
Au4 Au7 Au10 64.86(10) y
Au6 Au7 Au10 175.44(14) y
Au5 Au7 Au10 118.69(12) y
Au3 Au7 Au10 62.12(10) y
Au2 Au7 Au10 114.07(11) y
Au1 Au7 Au9 118.37(12) y
Au4 Au7 Au9 119.29(12) y
Au6 Au7 Au9 113.21(12) y
Au5 Au7 Au9 173.96(14) y
Au3 Au7 Au9 64.13(10) y
Au2 Au7 Au9 61.38(10) y
Au10 Au7 Au9 63.01(9) y
Au1 Au7 Au8 117.26(12) y
Au4 Au7 Au8 176.23(13) y
Au6 Au7 Au8 61.32(10) y
Au5 Au7 Au8 113.03(12) y
Au3 Au7 Au8 117.60(11) y
Au2 Au7 Au8 64.50(10) y
Au10 Au7 Au8 114.12(12) y
Au9 Au7 Au8 61.94(9) y
Au1 Au7 Au11 118.79(12) y
Au4 Au7 Au11 62.51(10) y
Au6 Au7 Au11 118.82(12) y
Au5 Au7 Au11 64.02(10) y
Au3 Au7 Au11 115.18(12) y
Au2 Au7 Au11 175.49(13) y
Au10 Au7 Au11 62.44(9) y
Au9 Au7 Au11 114.11(12) y
Au8 Au7 Au11 113.73(12) y
Au1 Au7 Au12 118.08(12) y
Au4 Au7 Au12 114.99(12) y
Au6 Au7 Au12 64.80(10) y
Au5 Au7 Au12 61.13(10) y
Au3 Au7 Au12 175.49(13) y
Au2 Au7 Au12 118.36(12) y
Au10 Au7 Au12 113.73(12) y
Au9 Au7 Au12 112.84(12) y
Au8 Au7 Au12 61.78(10) y
Au11 Au7 Au12 62.46(10) y
Au1 Au7 Au13 178.76(14) y
Au4 Au7 Au13 115.14(12) y
Au6 Au7 Au13 114.13(13) y
Au5 Au7 Au13 112.91(12) y
Au3 Au7 Au13 114.78(12) y
Au2 Au7 Au13 114.76(12) y
Au10 Au7 Au13 62.18(10) y
Au9 Au7 Au13 62.20(9) y
Au8 Au7 Au13 61.88(10) y
Au11 Au7 Au13 61.37(9) y
Au12 Au7 Au13 60.80(10) y
S1 Au8 Au7 170.1(4) y
S1 Au8 Au6 125.6(4) y
Au7 Au8 Au6 58.10(9) y
S1 Au8 Au12 112.9(5) y
Au7 Au8 Au12 59.27(9) y
Au6 Au8 Au12 62.76(10) y
S1 Au8 Au9 122.5(5) y
Au7 Au8 Au9 58.99(9) y
Au6 Au8 Au9 108.07(12) y
Au12 Au8 Au9 108.38(11) y
S1 Au8 Au13 111.5(4) y
Au7 Au8 Au13 59.75(9) y
Au6 Au8 Au13 109.62(11) y
Au12 Au8 Au13 59.30(9) y
Au9 Au8 Au13 60.51(9) y
S1 Au8 Au2 132.5(4) y
Au7 Au8 Au2 57.34(9) y
Au6 Au8 Au2 60.76(10) y
Au12 Au8 Au2 109.98(12) y
Au9 Au8 Au2 58.10(9) y
Au13 Au8 Au2 107.23(11) y
S1 Au8 Au14 52.4(4) y
Au7 Au8 Au14 119.17(12) y
Au6 Au8 Au14 150.56(12) y
Au12 Au8 Au14 90.08(11) y
Au9 Au8 Au14 90.43(11) y
Au13 Au8 Au14 59.42(9) y
Au2 Au8 Au14 146.29(12) y
S2 Au9 Au7 167.9(4) y
S2 Au9 Au2 126.3(4) y
Au7 Au9 Au2 58.91(9) y
S2 Au9 Au8 111.9(5) y
Au7 Au9 Au8 59.07(9) y
Au2 Au9 Au8 62.60(10) y
S2 Au9 Au13 109.5(4) y
Au7 Au9 Au13 59.63(9) y
Au2 Au9 Au13 110.48(11) y
Au8 Au9 Au13 60.08(9) y
S2 Au9 Au10 122.7(5) y
Au7 Au9 Au10 58.26(9) y
Au2 Au9 Au10 108.09(12) y
Au8 Au9 Au10 107.86(11) y
Au13 Au9 Au10 59.78(9) y
S2 Au9 Au3 134.7(5) y
Au7 Au9 Au3 57.10(9) y
Au2 Au9 Au3 60.39(10) y
Au8 Au9 Au3 109.09(11) y
Au13 Au9 Au3 106.98(11) y
Au10 Au9 Au3 58.28(9) y
S2 Au9 Au15 51.2(4) y
Au7 Au9 Au15 118.17(12) y
Au2 Au9 Au15 150.15(13) y
Au8 Au9 Au15 89.84(11) y
Au13 Au9 Au15 58.54(9) y
Au10 Au9 Au15 90.41(11) y
Au3 Au9 Au15 146.77(12) y
S3 Au10 Au7 167.3(5) y
S3 Au10 Au3 130.7(5) y
Au7 Au10 Au3 58.30(9) y
S3 Au10 Au11 117.3(5) y
Au7 Au10 Au11 59.06(9) y
Au3 Au10 Au11 109.12(11) y
S3 Au10 Au13 107.5(5) y
Au7 Au10 Au13 59.87(10) y
Au3 Au10 Au13 109.65(12) y
Au11 Au10 Au13 59.53(9) y
S3 Au10 Au9 115.2(5) y
Au7 Au10 Au9 58.73(9) y
Au3 Au10 Au9 61.33(10) y
Au11 Au10 Au9 107.89(11) y
Au13 Au10 Au9 60.04(9) y
S3 Au10 Au4 133.7(5) y
Au7 Au10 Au4 56.65(9) y
Au3 Au10 Au4 61.21(10) y
Au11 Au10 Au4 58.72(9) y
Au13 Au10 Au4 106.64(11) y
Au9 Au10 Au4 108.56(11) y
S3 Au10 Au16 50.3(5) y
Au7 Au10 Au16 117.10(12) y
Au3 Au10 Au16 149.27(12) y
Au11 Au10 Au16 88.49(11) y
Au13 Au10 Au16 57.23(9) y
Au9 Au10 Au16 89.72(11) y
Au4 Au10 Au16 145.73(12) y
S4 Au11 Au7 166.2(5) y
S4 Au11 Au4 132.1(5) y
Au7 Au11 Au4 57.50(9) y
S4 Au11 Au13 106.3(5) y
Au7 Au11 Au13 60.01(9) y
Au4 Au11 Au13 109.73(11) y
S4 Au11 Au10 114.5(4) y
Au7 Au11 Au10 58.51(9) y
Au4 Au11 Au10 61.71(10) y
Au13 Au11 Au10 60.42(9) y
S4 Au11 Au12 117.4(4) y
Au7 Au11 Au12 58.93(9) y
Au4 Au11 Au12 107.86(12) y
Au13 Au11 Au12 59.21(9) y
Au10 Au11 Au12 107.64(11) y
S4 Au11 Au5 134.2(4) y
Au7 Au11 Au5 57.07(9) y
Au4 Au11 Au5 61.27(10) y
Au13 Au11 Au5 106.27(11) y
Au10 Au11 Au5 109.22(11) y
Au12 Au11 Au5 57.76(10) y
S4 Au11 Au17 49.0(5) y
Au7 Au11 Au17 117.46(11) y
Au4 Au11 Au17 151.85(12) y
Au13 Au11 Au17 57.47(9) y
Au10 Au11 Au17 91.48(11) y
Au12 Au11 Au17 87.43(11) y
Au5 Au11 Au17 143.16(12) y
S5 Au12 Au7 168.8(4) y
S5 Au12 Au5 128.0(5) y
Au7 Au12 Au5 58.30(9) y
S5 Au12 Au13 109.1(4) y
Au7 Au12 Au13 60.14(9) y
Au5 Au12 Au13 109.97(12) y
S5 Au12 Au8 120.2(5) y
Au7 Au12 Au8 58.95(9) y
Au5 Au12 Au8 108.31(12) y
Au13 Au12 Au8 60.71(9) y
S5 Au12 Au11 114.3(5) y
Au7 Au12 Au11 58.61(9) y
Au5 Au12 Au11 61.67(10) y
Au13 Au12 Au11 59.88(9) y
Au8 Au12 Au11 108.22(11) y
S5 Au12 Au6 134.1(5) y
Au7 Au12 Au6 56.29(9) y
Au5 Au12 Au6 60.76(10) y
Au13 Au12 Au6 106.68(11) y
Au8 Au12 Au6 57.64(9) y
Au11 Au12 Au6 108.17(12) y
S5 Au12 Au18 50.1(4) y
Au7 Au12 Au18 119.37(11) y
Au5 Au12 Au18 150.98(12) y
Au13 Au12 Au18 59.24(9) y
Au8 Au12 Au18 90.08(11) y
Au11 Au12 Au18 91.70(11) y
Au6 Au12 Au18 145.73(12) y
Au19 Au13 Au7 177.84(12) y
Au19 Au13 Au16 59.14(9) y
Au7 Au13 Au16 121.75(12) y
Au19 Au13 Au12 121.37(12) y
Au7 Au13 Au12 59.05(9) y
Au16 Au13 Au12 149.64(12) y
Au19 Au13 Au15 58.80(9) y
Au7 Au13 Au15 119.58(11) y
Au16 Au13 Au15 61.53(9) y
Au12 Au13 Au15 147.95(12) y
Au19 Au13 Au11 123.54(12) y
Au7 Au13 Au11 58.62(9) y
Au16 Au13 Au11 92.62(11) y
Au12 Au13 Au11 60.90(9) y
Au15 Au13 Au11 149.58(12) y
Au19 Au13 Au17 58.06(9) y
Au7 Au13 Au17 124.08(12) y
Au16 Au13 Au17 60.56(9) y
Au12 Au13 Au17 92.94(10) y
Au15 Au13 Au17 109.01(11) y
Au11 Au13 Au17 65.50(10) y
Au19 Au13 Au8 119.76(12) y
Au7 Au13 Au8 58.37(9) y
Au16 Au13 Au8 149.59(12) y
Au12 Au13 Au8 59.99(9) y
Au15 Au13 Au8 91.12(10) y
Au11 Au13 Au8 108.46(11) y
Au17 Au13 Au8 148.27(12) y
Au19 Au13 Au10 122.89(12) y
Au7 Au13 Au10 57.95(9) y
Au16 Au13 Au10 63.80(10) y
Au12 Au13 Au10 108.68(12) y
Au15 Au13 Au10 92.34(10) y
Au11 Au13 Au10 60.05(9) y
Au17 Au13 Au10 96.09(11) y
Au8 Au13 Au10 107.65(12) y
Au19 Au13 Au9 120.18(11) y
Au7 Au13 Au9 58.17(9) y
Au16 Au13 Au9 93.67(11) y
Au12 Au13 Au9 108.05(11) y
Au15 Au13 Au9 61.40(9) y
Au11 Au13 Au9 108.41(12) y
Au17 Au13 Au9 152.02(12) y
Au8 Au13 Au9 59.41(9) y
Au10 Au13 Au9 60.18(9) y
Au19 Au13 Au14 58.14(9) y
Au7 Au13 Au14 119.99(11) y
Au16 Au13 Au14 109.17(11) y
Au12 Au13 Au14 91.78(11) y
Au15 Au13 Au14 60.09(9) y
Au11 Au13 Au14 149.94(12) y
Au17 Au13 Au14 106.94(12) y
Au8 Au13 Au14 61.62(9) y
Au10 Au13 Au14 148.39(11) y
Au9 Au13 Au14 91.08(10) y
Au19 Au13 Au18 57.92(9) y
Au7 Au13 Au18 122.50(11) y
Au16 Au13 Au18 108.12(11) y
Au12 Au13 Au18 63.46(9) y
Au15 Au13 Au18 107.84(12) y
Au11 Au13 Au18 94.81(10) y
Au17 Au13 Au18 58.94(9) y
Au8 Au13 Au18 92.10(11) y
Au10 Au13 Au18 151.60(12) y
Au9 Au13 Au18 147.42(12) y
Au14 Au13 Au18 59.35(9) y
S1 Au14 Au19 168.9(5) y
S1 Au14 Au24 126.4(5) y
Au19 Au14 Au24 58.35(9) y
S1 Au14 Au18 113.1(5) y
Au19 Au14 Au18 58.72(9) y
Au24 Au14 Au18 61.37(10) y
S1 Au14 Au15 121.8(5) y
Au19 Au14 Au15 58.92(9) y
Au24 Au14 Au15 108.88(11) y
Au18 Au14 Au15 107.93(11) y
S1 Au14 Au20 133.0(5) y
Au19 Au14 Au20 57.78(9) y
Au24 Au14 Au20 61.48(10) y
Au18 Au14 Au20 109.48(11) y
Au15 Au14 Au20 58.90(9) y
S1 Au14 Au13 110.4(5) y
Au19 Au14 Au13 59.53(9) y
Au24 Au14 Au13 109.69(11) y
Au18 Au14 Au13 60.42(9) y
Au15 Au14 Au13 59.15(9) y
Au20 Au14 Au13 107.07(11) y
S1 Au14 Au8 51.8(5) y
Au19 Au14 Au8 118.48(12) y
Au24 Au14 Au8 150.40(12) y
Au18 Au14 Au8 91.14(11) y
Au15 Au14 Au8 89.02(11) y
Au20 Au14 Au8 145.55(12) y
Au13 Au14 Au8 58.95(9) y
S2 Au15 Au19 169.6(5) y
S2 Au15 Au20 123.5(5) y
Au19 Au15 Au20 58.34(9) y
S2 Au15 Au13 111.9(5) y
Au19 Au15 Au13 60.05(9) y
Au20 Au15 Au13 109.80(11) y
S2 Au15 Au21 133.1(5) y
Au19 Au15 Au21 57.32(9) y
Au20 Au15 Au21 62.20(10) y
Au13 Au15 Au21 106.92(11) y
S2 Au15 Au14 112.2(5) y
Au19 Au15 Au14 58.76(9) y
Au20 Au15 Au14 60.67(9) y
Au13 Au15 Au14 60.76(9) y
Au21 Au15 Au14 109.21(12) y
S2 Au15 Au16 124.5(5) y
Au19 Au15 Au16 58.66(9) y
Au20 Au15 Au16 109.11(12) y
Au13 Au15 Au16 58.95(9) y
Au21 Au15 Au16 58.60(10) y
Au14 Au15 Au16 107.66(11) y
S2 Au15 Au9 52.1(5) y
Au19 Au15 Au9 120.09(11) y
Au20 Au15 Au9 148.38(13) y
Au13 Au15 Au9 60.06(9) y
Au21 Au15 Au9 147.43(13) y
Au14 Au15 Au9 90.70(11) y
Au16 Au15 Au9 91.35(11) y
S3 Au16 Au19 168.8(5) y
S3 Au16 Au21 127.3(5) y
Au19 Au16 Au21 57.70(9) y
S3 Au16 Au13 109.4(5) y
Au19 Au16 Au13 60.18(9) y
Au21 Au16 Au13 108.45(12) y
S3 Au16 Au17 121.8(5) y
Au19 Au16 Au17 58.34(9) y
Au21 Au16 Au17 108.33(12) y
Au13 Au16 Au17 60.45(9) y
S3 Au16 Au15 113.7(5) y
Au19 Au16 Au15 58.44(9) y
Au21 Au16 Au15 59.92(9) y
Au13 Au16 Au15 59.51(9) y
Au17 Au16 Au15 107.35(11) y
S3 Au16 Au22 133.8(5) y
Au19 Au16 Au22 56.96(9) y
Au21 Au16 Au22 61.38(10) y
Au13 Au16 Au22 107.95(11) y
Au17 Au16 Au22 58.87(9) y
Au15 Au16 Au22 108.17(12) y
S3 Au16 Au10 50.5(5) y
Au19 Au16 Au10 119.09(12) y
Au21 Au16 Au10 145.59(12) y
Au13 Au16 Au10 58.97(9) y
Au17 Au16 Au10 93.09(11) y
Au15 Au16 Au10 88.49(10) y
Au22 Au16 Au10 150.26(12) y
S4 Au17 Au19 165.9(4) y
S4 Au17 Au18 121.1(4) y
Au19 Au17 Au18 59.22(9) y
S4 Au17 Au22 127.9(4) y
Au19 Au17 Au22 58.08(9) y
Au18 Au17 Au22 109.02(12) y
S4 Au17 Au13 107.0(4) y
Au19 Au17 Au13 59.94(9) y
Au18 Au17 Au13 60.99(9) y
Au22 Au17 Au13 108.78(11) y
S4 Au17 Au16 110.6(4) y
Au19 Au17 Au16 59.20(9) y
Au18 Au17 Au16 108.51(11) y
Au22 Au17 Au16 61.36(9) y
Au13 Au17 Au16 58.99(9) y
S4 Au17 Au23 136.6(4) y
Au19 Au17 Au23 57.04(9) y
Au18 Au17 Au23 59.21(9) y
Au22 Au17 Au23 60.89(10) y
Au13 Au17 Au23 107.99(11) y
Au16 Au17 Au23 109.09(11) y
S4 Au17 Au11 50.2(4) y
Au19 Au17 Au11 116.95(11) y
Au18 Au17 Au11 90.94(10) y
Au22 Au17 Au11 146.23(12) y
Au13 Au17 Au11 57.03(9) y
Au16 Au17 Au11 86.90(11) y
Au23 Au17 Au11 149.03(12) y
S5 Au18 Au19 166.8(5) y
S5 Au18 Au17 112.8(5) y
Au19 Au18 Au17 58.97(9) y
S5 Au18 Au23 129.6(5) y
Au19 Au18 Au23 57.91(9) y
Au17 Au18 Au23 61.98(10) y
S5 Au18 Au14 119.8(5) y
Au19 Au18 Au14 58.96(9) y
Au17 Au18 Au14 108.55(11) y
Au23 Au18 Au14 107.80(11) y
S5 Au18 Au13 107.8(5) y
Au19 Au18 Au13 59.53(9) y
Au17 Au18 Au13 60.07(9) y
Au23 Au18 Au13 109.45(11) y
Au14 Au18 Au13 60.23(9) y
S5 Au18 Au24 134.7(5) y
Au19 Au18 Au24 57.45(9) y
Au17 Au18 Au24 109.24(11) y
Au23 Au18 Au24 60.21(10) y
Au14 Au18 Au24 58.51(9) y
Au13 Au18 Au24 107.26(11) y
S5 Au18 Au12 50.7(5) y
Au19 Au18 Au12 116.82(12) y
Au17 Au18 Au12 89.92(11) y
Au23 Au18 Au12 150.50(13) y
Au14 Au18 Au12 88.70(10) y
Au13 Au18 Au12 57.30(9) y
Au24 Au18 Au12 145.55(12) y
Au25 Au19 Au21 64.83(10) y
Au25 Au19 Au23 66.87(11) y
Au21 Au19 Au23 120.95(13) y
Au25 Au19 Au22 65.62(11) y
Au21 Au19 Au22 65.36(10) y
Au23 Au19 Au22 65.09(10) y
Au25 Au19 Au24 67.08(11) y
Au21 Au19 Au24 121.01(13) y
Au23 Au19 Au24 63.97(10) y
Au22 Au19 Au24 120.18(13) y
Au25 Au19 Au20 64.83(10) y
Au21 Au19 Au20 65.39(10) y
Au23 Au19 Au20 119.11(13) y
Au22 Au19 Au20 120.66(12) y
Au24 Au19 Au20 64.50(10) y
Au25 Au19 Au17 119.55(13) y
Au21 Au19 Au17 115.30(12) y
Au23 Au19 Au17 64.61(10) y
Au22 Au19 Au17 62.58(10) y
Au24 Au19 Au17 117.09(12) y
Au20 Au19 Au17 175.59(14) y
Au25 Au19 Au18 120.39(13) y
Au21 Au19 Au18 174.67(14) y
Au23 Au19 Au18 62.58(10) y
Au22 Au19 Au18 114.99(12) y
Au24 Au19 Au18 63.77(10) y
Au20 Au19 Au18 117.12(12) y
Au17 Au19 Au18 61.81(9) y
Au25 Au19 Au14 117.94(13) y
Au21 Au19 Au14 117.03(12) y
Au23 Au19 Au14 114.44(12) y
Au22 Au19 Au14 176.16(13) y
Au24 Au19 Au14 61.66(10) y
Au20 Au19 Au14 63.06(10) y
Au17 Au19 Au14 113.65(11) y
Au18 Au19 Au14 62.32(9) y
Au25 Au19 Au15 116.09(12) y
Au21 Au19 Au15 62.82(10) y
Au23 Au19 Au15 176.22(13) y
Au22 Au19 Au15 118.00(12) y
Au24 Au19 Au15 114.52(12) y
Au20 Au19 Au15 61.75(10) y
Au17 Au19 Au15 114.37(13) y
Au18 Au19 Au15 113.66(12) y
Au14 Au19 Au15 62.32(9) y
Au25 Au19 Au16 117.33(12) y
Au21 Au19 Au16 61.79(10) y
Au23 Au19 Au16 118.35(12) y
Au22 Au19 Au16 64.02(10) y
Au24 Au19 Au16 175.41(13) y
Au20 Au19 Au16 115.59(12) y
Au17 Au19 Au16 62.45(10) y
Au18 Au19 Au16 113.26(12) y
Au14 Au19 Au16 114.03(12) y
Au15 Au19 Au16 62.90(10) y
Au25 Au19 Au13 176.99(13) y
Au21 Au19 Au13 112.25(12) y
Au23 Au19 Au13 115.94(12) y
Au22 Au19 Au13 114.20(12) y
Au24 Au19 Au13 114.85(12) y
Au20 Au19 Au13 113.60(12) y
Au17 Au19 Au13 62.00(9) y
Au18 Au19 Au13 62.55(9) y
Au14 Au19 Au13 62.33(10) y
Au15 Au19 Au13 61.16(9) y
Au16 Au19 Au13 60.69(10) y
P6 Au20 Au19 179.0(5) y
P6 Au20 Au15 120.3(5) y
Au19 Au20 Au15 59.91(10) y
P6 Au20 Au14 120.0(5) y
Au19 Au20 Au14 59.16(9) y
Au15 Au20 Au14 60.43(10) y
P6 Au20 Au25 123.5(5) y
Au19 Au20 Au25 56.87(10) y
Au15 Au20 Au25 107.98(12) y
Au14 Au20 Au25 108.00(11) y
P6 Au20 Au24 121.5(5) y
Au19 Au20 Au24 57.64(9) y
Au15 Au20 Au24 107.49(11) y
Au14 Au20 Au24 58.24(9) y
Au25 Au20 Au24 61.89(9) y
P6 Au20 Au21 124.2(5) y
Au19 Au20 Au21 56.84(9) y
Au15 Au20 Au21 59.40(10) y
Au14 Au20 Au21 106.85(11) y
Au25 Au20 Au21 59.31(10) y
Au24 Au20 Au21 107.80(11) y
P7 Au21 Au19 177.9(5) y
P7 Au21 Au16 117.4(5) y
Au19 Au21 Au16 60.50(10) y
P7 Au21 Au15 119.3(5) y
Au19 Au21 Au15 59.85(9) y
Au16 Au21 Au15 61.48(10) y
P7 Au21 Au25 124.5(5) y
Au19 Au21 Au25 57.35(10) y
Au16 Au21 Au25 109.93(11) y
Au15 Au21 Au25 107.60(11) y
P7 Au21 Au22 121.9(5) y
Au19 Au21 Au22 57.62(9) y
Au16 Au21 Au22 61.00(10) y
Au15 Au21 Au22 109.08(11) y
Au25 Au21 Au22 60.50(10) y
P7 Au21 Au20 123.7(5) y
Au19 Au21 Au20 57.77(9) y
Au16 Au21 Au20 108.38(11) y
Au15 Au21 Au20 58.40(10) y
Au25 Au21 Au20 59.83(10) y
Au22 Au21 Au20 107.78(11) y
P8 Au22 Au19 177.8(5) y
P8 Au22 Au17 119.7(5) y
Au19 Au22 Au17 59.34(9) y
P8 Au22 Au16 122.6(5) y
Au19 Au22 Au16 59.02(10) y
Au17 Au22 Au16 59.77(9) y
P8 Au22 Au23 120.4(5) y
Au19 Au22 Au23 57.41(9) y
Au17 Au22 Au23 60.92(10) y
Au16 Au22 Au23 107.87(11) y
P8 Au22 Au21 125.0(5) y
Au19 Au22 Au21 57.02(9) y
Au17 Au22 Au21 106.04(11) y
Au16 Au22 Au21 57.63(9) y
Au23 Au22 Au21 107.35(11) y
P8 Au22 Au25 123.0(5) y
Au19 Au22 Au25 56.65(10) y
Au17 Au22 Au25 109.08(11) y
Au16 Au22 Au25 106.07(11) y
Au23 Au22 Au25 61.14(9) y
Au21 Au22 Au25 59.10(10) y
P9 Au23 Au19 176.6(5) y
P9 Au23 Au18 122.7(5) y
Au19 Au23 Au18 59.51(9) y
P9 Au23 Au24 120.1(5) y
Au19 Au23 Au24 58.13(9) y
Au18 Au23 Au24 60.79(10) y
P9 Au23 Au22 122.3(5) y
Au19 Au23 Au22 57.50(9) y
Au18 Au23 Au22 106.50(12) y
Au24 Au23 Au22 108.70(11) y
P9 Au23 Au17 124.8(5) y
Au19 Au23 Au17 58.35(9) y
Au18 Au23 Au17 58.81(9) y
Au24 Au23 Au17 107.22(11) y
Au22 Au23 Au17 58.19(9) y
P9 Au23 Au25 120.7(5) y
Au19 Au23 Au25 56.09(9) y
Au18 Au23 Au25 108.58(11) y
Au24 Au23 Au25 61.34(9) y
Au22 Au23 Au25 59.52(9) y
Au17 Au23 Au25 105.65(11) y
P10 Au24 Au19 179.3(5) y
P10 Au24 Au14 120.4(5) y
Au19 Au24 Au14 59.99(9) y
P10 Au24 Au23 121.4(5) y
Au19 Au24 Au23 57.90(9) y
Au14 Au24 Au23 108.13(12) y
P10 Au24 Au18 120.8(5) y
Au19 Au24 Au18 58.78(9) y
Au14 Au24 Au18 60.12(9) y
Au23 Au24 Au18 59.00(9) y
P10 Au24 Au20 122.8(5) y
Au19 Au24 Au20 57.86(9) y
Au14 Au24 Au20 60.29(9) y
Au23 Au24 Au20 108.33(11) y
Au18 Au24 Au20 107.58(12) y
P10 Au24 Au25 124.2(5) y
Au19 Au24 Au25 55.87(9) y
Au14 Au24 Au25 107.28(11) y
Au23 Au24 Au25 60.91(9) y
Au18 Au24 Au25 106.86(11) y
Au20 Au24 Au25 58.95(9) y
Cl2 Au25 Au19 177.5(4) y
Cl2 Au25 Au21 120.1(4) y
Au19 Au25 Au21 57.83(10) y
Cl2 Au25 Au20 122.4(4) y
Au19 Au25 Au20 58.30(10) y
Au21 Au25 Au20 60.86(10) y
Cl2 Au25 Au22 120.3(4) y
Au19 Au25 Au22 57.73(10) y
Au21 Au25 Au22 60.41(10) y
Au20 Au25 Au22 108.52(12) y
Cl2 Au25 Au23 123.8(4) y
Au19 Au25 Au23 57.04(9) y
Au21 Au25 Au23 106.97(12) y
Au20 Au25 Au23 105.95(11) y
Au22 Au25 Au23 59.34(9) y
Cl2 Au25 Au24 125.4(4) y
Au19 Au25 Au24 57.04(9) y
Au21 Au25 Au24 106.88(12) y
Au20 Au25 Au24 59.15(9) y
Au22 Au25 Au24 105.70(11) y
Au23 Au25 Au24 57.75(9) y
F5 Sb1 F1 86(2) ?
F5 Sb1 F4 92(2) ?
F1 Sb1 F4 177(2) ?
F5 Sb1 F2 176(3) ?
F1 Sb1 F2 92(2) ?
F4 Sb1 F2 91(2) ?
F5 Sb1 F3 94(2) ?
F1 Sb1 F3 91(2) ?
F4 Sb1 F3 89(2) ?
F2 Sb1 F3 89(2) ?
F5 Sb1 F6 87(2) ?
F1 Sb1 F6 89(2) ?
F4 Sb1 F6 91(2) ?
F2 Sb1 F6 90(2) ?
F3 Sb1 F6 179(2) ?
F11 Sb2 F9 88(3) ?
F11 Sb2 F12 90(3) ?
F9 Sb2 F12 178(3) ?
F11 Sb2 F10 92(3) ?
F9 Sb2 F10 92(3) ?
F12 Sb2 F10 89(3) ?
F11 Sb2 F8 174(3) ?
F9 Sb2 F8 93(3) ?
F12 Sb2 F8 90(3) ?
F10 Sb2 F8 82(3) ?
F11 Sb2 F7 89(3) ?
F9 Sb2 F7 87(2) ?
F12 Sb2 F7 92(3) ?
F10 Sb2 F7 180(3) ?
F8 Sb2 F7 97(3) ?
C181 S1 Au8 102(3) ?
C181 S1 Au14 104(3) ?
Au8 S1 Au14 75.8(5) ?
C183 S2 Au15 105(3) ?
C183 S2 Au9 107(3) ?
Au15 S2 Au9 76.7(5) ?
C185 S3 Au16 100(3) ?
C185 S3 Au10 105(3) ?
Au16 S3 Au10 79.2(6) ?
C187 S4 Au17 99(3) ?
C187 S4 Au11 106(3) ?
Au17 S4 Au11 80.9(5) ?
C189 S5 Au18 105(3) ?
C189 S5 Au12 101(3) ?
Au18 S5 Au12 79.2(5) ?
C13 P1 C1 97(3) ?
C13 P1 C7 114(3) ?
C1 P1 C7 111(3) ?
C13 P1 Au2 113.8(19) ?
C1 P1 Au2 109.4(19) ?
C7 P1 Au2 111.5(19) ?
C19 P2 C31 103(3) ?
C19 P2 C25 114(3) ?
C31 P2 C25 106(3) ?
C19 P2 Au3 109(2) ?
C31 P2 Au3 114.2(19) ?
C25 P2 Au3 110.4(19) ?
C43 P3 C49 112(3) ?
C43 P3 C37 103(3) ?
C49 P3 C37 102(3) ?
C43 P3 Au4 116(2) ?
C49 P3 Au4 111(2) ?
C37 P3 Au4 111.9(19) ?
C61 P4 C67 102(3) ?
C61 P4 C55 106(3) ?
C67 P4 C55 110(3) ?
C61 P4 Au5 114(2) ?
C67 P4 Au5 111.6(18) ?
C55 P4 Au5 112.2(18) ?
C79 P5 C73 105(3) ?
C79 P5 C85 108(3) ?
C73 P5 C85 102(3) ?
C79 P5 Au6 113.1(19) ?
C73 P5 Au6 113.5(19) ?
C85 P5 Au6 114.4(19) ?
C103 P6 C97 109(3) ?
C103 P6 C91 103(3) ?
C97 P6 C91 109(3) ?
C103 P6 Au20 111(2) ?
C97 P6 Au20 111.2(19) ?
C91 P6 Au20 113.7(19) ?
C115 P7 C121 105(3) ?
C115 P7 C109 99(3) ?
C121 P7 C109 112(3) ?
C115 P7 Au21 114(2) ?
C121 P7 Au21 109.7(19) ?
C109 P7 Au21 116.3(18) ?
C133 P8 C139 108(3) ?
C133 P8 C127 106(3) ?
C139 P8 C127 103(3) ?
C133 P8 Au22 113.9(19) ?
C139 P8 Au22 113.2(19) ?
C127 P8 Au22 111.9(18) ?
C157 P9 C151 104(3) ?
C157 P9 C145 113(3) ?
C151 P9 C145 102(3) ?
C157 P9 Au23 111(2) ?
C151 P9 Au23 117(2) ?
C145 P9 Au23 110.4(18) ?
C163 P10 C169 98(3) ?
C163 P10 C175 114(3) ?
C169 P10 C175 104(3) ?
C163 P10 Au24 115(2) ?
C169 P10 Au24 116(2) ?
C175 P10 Au24 109.1(18) ?
C2 C1 C6 120.0 ?
C2 C1 P1 119(3) ?
C6 C1 P1 121(3) ?
C3 C2 C1 120.0 ?
C2 C3 C4 120.0 ?
C3 C4 C5 120.0 ?
C6 C5 C4 120.0 ?
C5 C6 C1 120.0 ?
C8 C7 C12 120.0 ?
C8 C7 P1 120(3) ?
C12 C7 P1 120(3) ?
C9 C8 C7 120.0 ?
C10 C9 C8 120.0 ?
C9 C10 C11 120.0 ?
C12 C11 C10 120.0 ?
C11 C12 C7 120.0 ?
C14 C13 C18 120.0 ?
C14 C13 P1 116(3) ?
C18 C13 P1 123(3) ?
C13 C14 C15 120.0 ?
C16 C15 C14 120.0 ?
C17 C16 C15 120.0 ?
C16 C17 C18 120.0 ?
C17 C18 C13 120.0 ?
C20 C19 C24 120.0 ?
C20 C19 P2 115(3) ?
C24 C19 P2 124(3) ?
C21 C20 C19 120.0 ?
C20 C21 C22 120.0 ?
C23 C22 C21 120.0 ?
C22 C23 C24 120.0 ?
C23 C24 C19 120.0 ?
C26 C25 C30 120.0 ?
C26 C25 P2 121(3) ?
C30 C25 P2 119(3) ?
C25 C26 C27 120.0 ?
C28 C27 C26 120.0 ?
C27 C28 C29 120.0 ?
C30 C29 C28 120.0 ?
C29 C30 C25 120.0 ?
C32 C31 C36 120.0 ?
C32 C31 P2 119(3) ?
C36 C31 P2 121(3) ?
C31 C32 C33 120.0 ?
C34 C33 C32 120.0 ?
C33 C34 C35 120.0 ?
C36 C35 C34 120.0 ?
C35 C36 C31 120.0 ?
C38 C37 C42 120.0 ?
C38 C37 P3 120(3) ?
C42 C37 P3 120(3) ?
C39 C38 C37 120.0 ?
C38 C39 C40 120.0 ?
C39 C40 C41 120.0 ?
C42 C41 C40 120.0 ?
C41 C42 C37 120.0 ?
C44 C43 C48 120.0 ?
C44 C43 P3 125(3) ?
C48 C43 P3 115(3) ?
C45 C44 C43 120.0 ?
C44 C45 C46 120.0 ?
C47 C46 C45 120.0 ?
C46 C47 C48 120.0 ?
C47 C48 C43 120.0 ?
C50 C49 C54 120.0 ?
C50 C49 P3 116(3) ?
C54 C49 P3 124(3) ?
C51 C50 C49 120.0 ?
C50 C51 C52 120.0 ?
C53 C52 C51 120.0 ?
C52 C53 C54 120.0 ?
C53 C54 C49 120.0 ?
C56 C55 C60 120.0 ?
C56 C55 P4 123(3) ?
C60 C55 P4 117(3) ?
C57 C56 C55 120.0 ?
C56 C57 C58 120.0 ?
C59 C58 C57 120.0 ?
C60 C59 C58 120.0 ?
C59 C60 C55 120.0 ?
C62 C61 C66 120.0 ?
C62 C61 P4 117(3) ?
C66 C61 P4 123(3) ?
C61 C62 C63 120.0 ?
C64 C63 C62 120.0 ?
C65 C64 C63 120.0 ?
C64 C65 C66 120.0 ?
C65 C66 C61 120.0 ?
C68 C67 C72 120.0 ?
C68 C67 P4 121(3) ?
C72 C67 P4 119(3) ?
C69 C68 C67 120.0 ?
C70 C69 C68 120.0 ?
C69 C70 C71 120.0 ?
C72 C71 C70 120.0 ?
C71 C72 C67 120.0 ?
C74 C73 C78 120.0 ?
C74 C73 P5 121(3) ?
C78 C73 P5 119(3) ?
C75 C74 C73 120.0 ?
C74 C75 C76 120.0 ?
C77 C76 C75 120.0 ?
C76 C77 C78 120.0 ?
C77 C78 C73 120.0 ?
C80 C79 C84 120.0 ?
C80 C79 P5 122(3) ?
C84 C79 P5 118(3) ?
C79 C80 C81 120.0 ?
C82 C81 C80 120.0 ?
C81 C82 C83 120.0 ?
C82 C83 C84 120.0 ?
C83 C84 C79 120.0 ?
C86 C85 C90 120.0 ?
C86 C85 P5 117(3) ?
C90 C85 P5 123(3) ?
C87 C86 C85 120.0 ?
C86 C87 C88 120.0 ?
C87 C88 C89 120.0 ?
C90 C89 C88 120.0 ?
C89 C90 C85 120.0 ?
C92 C91 C96 120.0 ?
C92 C91 P6 119(3) ?
C96 C91 P6 121(3) ?
C93 C92 C91 120.0 ?
C92 C93 C94 120.0 ?
C95 C94 C93 120.0 ?
C94 C95 C96 120.0 ?
C95 C96 C91 120.0 ?
C98 C97 C102 120.0 ?
C98 C97 P6 121(3) ?
C102 C97 P6 119(3) ?
C99 C98 C97 120.0 ?
C100 C99 C98 120.0 ?
C101 C100 C99 120.0 ?
C100 C101 C102 120.0 ?
C101 C102 C97 120.0 ?
C104 C103 C108 120.0 ?
C104 C103 P6 122(3) ?
C108 C103 P6 117(3) ?
C105 C104 C103 120.0 ?
C104 C105 C106 120.0 ?
C105 C106 C107 120.0 ?
C108 C107 C106 120.0 ?
C107 C108 C103 120.0 ?
C110 C109 C114 120.0 ?
C110 C109 P7 125(3) ?
C114 C109 P7 115(3) ?
C111 C110 C109 120.0 ?
C110 C111 C112 120.0 ?
C113 C112 C111 120.0 ?
C112 C113 C114 120.0 ?
C113 C114 C109 120.0 ?
C116 C115 C120 120.0 ?
C116 C115 P7 121(3) ?
C120 C115 P7 119(3) ?
C115 C116 C117 120.0 ?
C116 C117 C118 120.0 ?
C119 C118 C117 120.0 ?
C120 C119 C118 120.0 ?
C119 C120 C115 120.0 ?
C122 C121 C126 120.0 ?
C122 C121 P7 120(3) ?
C126 C121 P7 120(3) ?
C121 C122 C123 120.0 ?
C124 C123 C122 120.0 ?
C125 C124 C123 120.0 ?
C124 C125 C126 120.0 ?
C125 C126 C121 120.0 ?
C128 C127 C132 120.0 ?
C128 C127 P8 122(3) ?
C132 C127 P8 118(3) ?
C129 C128 C127 120.0 ?
C128 C129 C130 120.0 ?
C129 C130 C131 120.0 ?
C132 C131 C130 120.0 ?
C131 C132 C127 120.0 ?
C134 C133 C138 120.0 ?
C134 C133 P8 117(3) ?
C138 C133 P8 122(3) ?
C135 C134 C133 120.0 ?
C136 C135 C134 120.0 ?
C135 C136 C137 120.0 ?
C138 C137 C136 120.0 ?
C137 C138 C133 120.0 ?
C140 C139 C144 120.0 ?
C140 C139 P8 120(3) ?
C144 C139 P8 120(3) ?
C139 C140 C141 120.0 ?
C142 C141 C140 120.0 ?
C141 C142 C143 120.0 ?
C142 C143 C144 120.0 ?
C143 C144 C139 120.0 ?
C146 C145 C150 120.0 ?
C146 C145 P9 118(3) ?
C150 C145 P9 122(3) ?
C145 C146 C147 120.0 ?
C148 C147 C146 120.0 ?
C149 C148 C147 120.0 ?
C148 C149 C150 120.0 ?
C149 C150 C145 120.0 ?
C152 C151 C156 120.0 ?
C152 C151 P9 118(3) ?
C156 C151 P9 122(3) ?
C153 C152 C151 120.0 ?
C152 C153 C154 120.0 ?
C155 C154 C153 120.0 ?
C156 C155 C154 120.0 ?
C155 C156 C151 120.0 ?
C158 C157 C162 120.0 ?
C158 C157 P9 121(3) ?
C162 C157 P9 119(3) ?
C159 C158 C157 120.0 ?
C158 C159 C160 120.0 ?
C159 C160 C161 120.0 ?
C162 C161 C160 120.0 ?
C161 C162 C157 120.0 ?
C164 C163 C168 120.0 ?
C164 C163 P10 120(3) ?
C168 C163 P10 120(3) ?
C163 C164 C165 120.0 ?
C166 C165 C164 120.0 ?
C165 C166 C167 120.0 ?
C166 C167 C168 120.0 ?
C167 C168 C163 120.0 ?
C170 C169 C174 120.0 ?
C170 C169 P10 122(3) ?
C174 C169 P10 118(3) ?
C171 C170 C169 120.0 ?
C172 C171 C170 120.0 ?
C171 C172 C173 120.0 ?
C172 C173 C174 120.0 ?
C173 C174 C169 120.0 ?
C176 C175 C180 120.0 ?
C176 C175 P10 119(3) ?
C180 C175 P10 121(3) ?
C177 C176 C175 120.0 ?
C176 C177 C178 120.0 ?
C179 C178 C177 120.0 ?
C180 C179 C178 120.0 ?
C179 C180 C175 120.0 ?
C182 C181 S1 110(6) ?
C184 C183 S2 116(6) ?
C186 C185 S3 103(5) ?
S4 C187 C188 103(5) ?
C190 C189 S5 112(6) ?

loop_
_geom_bond_atom_site_label_1
_geom_bond_atom_site_label_2
_geom_bond_distance
_geom_bond_publ_flag
Au1 Cl1 2.417(19) y
Au1 Au7 2.695(4) y
Au1 Au6 2.895(4) y
Au1 Au4 2.934(4) y
Au1 Au2 2.938(4) y
Au1 Au3 2.972(4) y
Au1 Au5 2.974(4) y
Au2 P1 2.311(18) y
Au2 Au7 2.763(4) y
Au2 Au9 2.832(4) y
Au2 Au3 2.900(4) y
Au2 Au6 2.922(4) y
Au2 Au8 2.962(4) y
Au3 P2 2.326(19) y
Au3 Au7 2.736(4) y
Au3 Au10 2.842(4) y
Au3 Au9 2.932(4) y
Au3 Au4 2.947(4) y
Au4 P3 2.313(19) y
Au4 Au7 2.716(4) y
Au4 Au11 2.857(4) y
Au4 Au10 2.944(4) y
Au4 Au5 2.948(4) y
Au5 P4 2.321(18) y
Au5 Au7 2.733(3) y
Au5 Au12 2.813(4) y
Au5 Au6 2.920(4) y
Au5 Au11 2.927(4) y
Au6 P5 2.294(18) y
Au6 Au7 2.718(4) y
Au6 Au8 2.809(4) y
Au6 Au12 2.956(4) y
Au7 Au10 2.772(4) y
Au7 Au9 2.786(4) y
Au7 Au8 2.788(4) y
Au7 Au11 2.789(4) y
Au7 Au12 2.798(4) y
Au7 Au13 2.829(4) y
Au8 S1 2.41(2) y
Au8 Au12 2.868(4) y
Au8 Au9 2.869(4) y
Au8 Au13 2.888(4) y
Au8 Au14 2.966(4) y
Au9 S2 2.384(19) y
Au9 Au13 2.901(4) y
Au9 Au10 2.905(4) y
Au9 Au15 2.939(4) y
Au10 S3 2.380(19) y
Au10 Au11 2.882(4) y
Au10 Au13 2.893(4) y
Au10 Au16 3.029(4) y
Au11 S4 2.419(17) y
Au11 Au13 2.867(4) y
Au11 Au12 2.896(4) y
Au11 Au17 3.110(4) y
Au12 S5 2.386(19) y
Au12 Au13 2.848(4) y
Au12 Au18 3.028(4) y
Au13 Au19 2.825(4) y
Au13 Au16 2.839(4) y
Au13 Au15 2.856(4) y
Au13 Au17 2.882(4) y
Au13 Au14 2.903(4) y
Au13 Au18 2.908(4) y
Au14 S1 2.426(17) y
Au14 Au19 2.784(4) y
Au14 Au24 2.829(4) y
Au14 Au18 2.877(4) y
Au14 Au15 2.883(4) y
Au14 Au20 2.890(4) y
Au15 S2 2.355(17) y
Au15 Au19 2.788(4) y
Au15 Au20 2.839(4) y
Au15 Au21 2.869(4) y
Au15 Au16 2.913(4) y
Au16 S3 2.37(2) y
Au16 Au19 2.795(4) y
Au16 Au21 2.830(4) y
Au16 Au17 2.885(4) y
Au16 Au22 2.930(4) y
Au17 S4 2.377(19) y
Au17 Au19 2.769(4) y
Au17 Au18 2.848(4) y
Au17 Au22 2.858(4) y
Au17 Au23 2.939(4) y
Au18 S5 2.364(17) y
Au18 Au19 2.777(3) y
Au18 Au23 2.860(4) y
Au18 Au24 2.912(4) y
Au19 Au25 2.700(4) y
Au19 Au21 2.714(3) y
Au19 Au23 2.730(4) y
Au19 Au22 2.733(4) y
Au19 Au24 2.737(4) y
Au19 Au20 2.743(4) y
Au20 P6 2.336(19) y
Au20 Au25 2.918(4) y
Au20 Au24 2.924(4) y
Au20 Au21 2.948(4) y
Au21 P7 2.287(17) y
Au21 Au25 2.902(4) y
Au21 Au22 2.941(4) y
Au22 P8 2.280(18) y
Au22 Au23 2.939(4) y
Au22 Au25 2.944(4) y
Au23 P9 2.35(2) y
Au23 Au24 2.896(4) y
Au23 Au25 2.992(4) y
Au24 P10 2.29(2) y
Au24 Au25 3.004(4) y
Au25 Cl2 2.377(16) y
Sb1 F5 1.81(5) ?
Sb1 F1 1.86(6) ?
Sb1 F4 1.88(4) ?
Sb1 F2 1.90(6) ?
Sb1 F3 1.91(6) ?
Sb1 F6 1.91(6) ?
Sb2 F11 1.76(6) ?
Sb2 F9 1.79(6) ?
Sb2 F12 1.82(6) ?
Sb2 F10 1.88(6) ?
Sb2 F8 1.94(10) ?
Sb2 F7 1.95(5) ?
S1 C181 1.82(8) ?
S2 C183 1.77(8) ?
S3 C185 1.97(8) ?
S4 C187 1.70(8) ?
S5 C189 1.85(8) ?
P1 C13 1.80(4) ?
P1 C1 1.82(4) ?
P1 C7 1.82(4) ?
P2 C19 1.77(4) ?
P2 C31 1.84(4) ?
P2 C25 1.87(4) ?
P3 C43 1.74(4) ?
P3 C49 1.74(4) ?
P3 C37 1.83(4) ?
P4 C61 1.80(4) ?
P4 C67 1.84(4) ?
P4 C55 1.86(4) ?
P5 C79 1.78(4) ?
P5 C73 1.82(4) ?
P5 C85 1.85(4) ?
P6 C103 1.75(4) ?
P6 C97 1.75(4) ?
P6 C91 1.83(4) ?
P7 C115 1.72(4) ?
P7 C121 1.80(4) ?
P7 C109 1.85(4) ?
P8 C133 1.79(4) ?
P8 C139 1.84(4) ?
P8 C127 1.89(4) ?
P9 C157 1.77(4) ?
P9 C151 1.77(4) ?
P9 C145 1.89(4) ?
P10 C163 1.77(4) ?
P10 C169 1.81(4) ?
P10 C175 1.83(4) ?
C1 C2 1.3900 ?
C1 C6 1.3900 ?
C2 C3 1.3900 ?
C3 C4 1.3900 ?
C4 C5 1.3900 ?
C5 C6 1.3900 ?
C7 C8 1.3900 ?
C7 C12 1.3900 ?
C8 C9 1.3900 ?
C9 C10 1.3900 ?
C10 C11 1.3900 ?
C11 C12 1.3900 ?
C13 C14 1.3900 ?
C13 C18 1.3900 ?
C14 C15 1.3900 ?
C15 C16 1.3900 ?
C16 C17 1.3900 ?
C17 C18 1.3900 ?
C19 C20 1.3900 ?
C19 C24 1.3900 ?
C20 C21 1.3900 ?
C21 C22 1.3900 ?
C22 C23 1.3900 ?
C23 C24 1.3900 ?
C25 C26 1.3900 ?
C25 C30 1.3900 ?
C26 C27 1.3900 ?
C27 C28 1.3900 ?
C28 C29 1.3900 ?
C29 C30 1.3900 ?
C31 C32 1.3900 ?
C31 C36 1.3900 ?
C32 C33 1.3900 ?
C33 C34 1.3900 ?
C34 C35 1.3900 ?
C35 C36 1.3900 ?
C37 C38 1.3900 ?
C37 C42 1.3900 ?
C38 C39 1.3900 ?
C39 C40 1.3900 ?
C40 C41 1.3900 ?
C41 C42 1.3900 ?
C43 C44 1.3900 ?
C43 C48 1.3900 ?
C44 C45 1.3900 ?
C45 C46 1.3900 ?
C46 C47 1.3900 ?
C47 C48 1.3900 ?
C49 C50 1.3900 ?
C49 C54 1.3900 ?
C50 C51 1.3900 ?
C51 C52 1.3900 ?
C52 C53 1.3900 ?
C53 C54 1.3900 ?
C55 C56 1.3900 ?
C55 C60 1.3900 ?
C56 C57 1.3900 ?
C57 C58 1.3900 ?
C58 C59 1.3900 ?
C59 C60 1.3900 ?
C61 C62 1.3900 ?
C61 C66 1.3900 ?
C62 C63 1.3900 ?
C63 C64 1.3900 ?
C64 C65 1.3900 ?
C65 C66 1.3900 ?
C67 C68 1.3900 ?
C67 C72 1.3900 ?
C68 C69 1.3900 ?
C69 C70 1.3900 ?
C70 C71 1.3900 ?
C71 C72 1.3900 ?
C73 C74 1.3900 ?
C73 C78 1.3900 ?
C74 C75 1.3900 ?
C75 C76 1.3900 ?
C76 C77 1.3900 ?
C77 C78 1.3900 ?
C79 C80 1.3900 ?
C79 C84 1.3900 ?
C80 C81 1.3900 ?
C81 C82 1.3900 ?
C82 C83 1.3900 ?
C83 C84 1.3900 ?
C85 C86 1.3900 ?
C85 C90 1.3900 ?
C86 C87 1.3900 ?
C87 C88 1.3900 ?
C88 C89 1.3900 ?
C89 C90 1.3900 ?
C91 C92 1.3900 ?
C91 C96 1.3900 ?
C92 C93 1.3900 ?
C93 C94 1.3900 ?
C94 C95 1.3900 ?
C95 C96 1.3900 ?
C97 C98 1.3900 ?
C97 C102 1.3900 ?
C98 C99 1.3900 ?
C99 C100 1.3900 ?
C100 C101 1.3900 ?
C101 C102 1.3900 ?
C103 C104 1.3900 ?
C103 C108 1.3900 ?
C104 C105 1.3900 ?
C105 C106 1.3900 ?
C106 C107 1.3900 ?
C107 C108 1.3900 ?
C109 C110 1.3900 ?
C109 C114 1.3900 ?
C110 C111 1.3900 ?
C111 C112 1.3900 ?
C112 C113 1.3900 ?
C113 C114 1.3900 ?
C115 C116 1.3900 ?
C115 C120 1.3900 ?
C116 C117 1.3900 ?
C117 C118 1.3900 ?
C118 C119 1.3900 ?
C119 C120 1.3900 ?
C121 C122 1.3900 ?
C121 C126 1.3900 ?
C122 C123 1.3900 ?
C123 C124 1.3900 ?
C124 C125 1.3900 ?
C125 C126 1.3900 ?
C127 C128 1.3900 ?
C127 C132 1.3900 ?
C128 C129 1.3900 ?
C129 C130 1.3900 ?
C130 C131 1.3900 ?
C131 C132 1.3900 ?
C133 C134 1.3900 ?
C133 C138 1.3900 ?
C134 C135 1.3900 ?
C135 C136 1.3900 ?
C136 C137 1.3900 ?
C137 C138 1.3900 ?
C139 C140 1.3900 ?
C139 C144 1.3900 ?
C140 C141 1.3900 ?
C141 C142 1.3900 ?
C142 C143 1.3900 ?
C143 C144 1.3900 ?
C145 C146 1.3900 ?
C145 C150 1.3900 ?
C146 C147 1.3900 ?
C147 C148 1.3900 ?
C148 C149 1.3900 ?
C149 C150 1.3900 ?
C151 C152 1.3900 ?
C151 C156 1.3900 ?
C152 C153 1.3900 ?
C153 C154 1.3900 ?
C154 C155 1.3900 ?
C155 C156 1.3900 ?
C157 C158 1.3900 ?
C157 C162 1.3900 ?
C158 C159 1.3900 ?
C159 C160 1.3900 ?
C160 C161 1.3900 ?
C161 C162 1.3900 ?
C163 C164 1.3900 ?
C163 C168 1.3900 ?
C164 C165 1.3900 ?
C165 C166 1.3900 ?
C166 C167 1.3900 ?
C167 C168 1.3900 ?
C169 C170 1.3900 ?
C169 C174 1.3900 ?
C170 C171 1.3900 ?
C171 C172 1.3900 ?
C172 C173 1.3900 ?
C173 C174 1.3900 ?
C175 C176 1.3900 ?
C175 C180 1.3900 ?
C176 C177 1.3900 ?
C177 C178 1.3900 ?
C178 C179 1.3900 ?
C179 C180 1.3900 ?
C181 C182 1.54(11) ?
C183 C184 1.45(11) ?
C185 C186 1.61(11) ?
C187 C188 1.72(11) ?
C189 C190 1.54(11) ?
